data_7717532
loop_
_publ_author_name
'Bilyachenko, Alexey N.'
'Khrustalev, Victor N.'
'Huang, Zhibin'
'Shul'pina, Lidia S.'
'Dorovatovskii, Pavel V.'
'Shubina, Elena S.'
'Ikonnikov, Nikolay S.'
'Lobanov, Nikolai N.'
'Ragimov, Karim'
'Sun, Di'

_publ_section_title
;
 An octanuclear 3-phenyl-5-(2-pyridyl)pyrazolate/phenylsilsesquioxane
 complex: synthesis, unique structure, and catalytic activity.
;
_journal_issue 48
_journal_name_full 'Dalton transactions (Cambridge, England : 2003)'
_journal_page_first 19102
_journal_page_last 19106
_journal_paper_doi 10.1039/d4dt02690j
_journal_volume 53
_journal_year 2024
_chemical_formula_moiety 'C122 H106 Cu8 N14 O24 Si10, 2(C3 H7 N O)'
_chemical_formula_sum 'C128 H120 Cu8 N16 O26 Si10'
_chemical_formula_weight 3087.71
_space_group_crystal_system triclinic
_space_group_IT_number 2
_space_group_name_Hall '-P 1'
_space_group_name_H-M_alt 'P -1'
_atom_sites_solution_hydrogens mixed
_atom_sites_solution_primary difmap
_atom_sites_solution_secondary difmap
_audit_creation_method SHELXL-2013
_audit_update_record
;
2024-10-13 deposited with the CCDC.	2024-11-20 downloaded from the CCDC.
;
_cell_angle_alpha 89.5344(10)
_cell_angle_beta 87.6687(10)
_cell_angle_gamma 71.8144(12)
_cell_formula_units_Z 2
_cell_length_a 19.0322(3)
_cell_length_b 19.1168(3)
_cell_length_c 19.7780(2)
_cell_measurement_reflns_used 46456
_cell_measurement_temperature 100(2)
_cell_measurement_theta_max 79.587
_cell_measurement_theta_min 2.197
_cell_volume 6830.75(17)
_computing_cell_refinement 'CrysAlisPro 1.171.41.117a (Rigaku OD, 2021)'
_computing_data_collection 'CrysAlisPro 1.171.41.117a (Rigaku OD, 2021)'
_computing_data_reduction 'CrysAlisPro 1.171.41.117a (Rigaku OD, 2021)'
_computing_molecular_graphics 'SHELXTL (Sheldrick, 2015)'
_computing_publication_material 'SHELXTL (Sheldrick, 2015)'
_computing_structure_refinement 'SHELXL (Sheldrick, 2015)'
_computing_structure_solution 'SHELXT (Sheldrick, 2015)'
_diffrn_ambient_temperature 100(2)
_diffrn_measured_fraction_theta_full 0.996
_diffrn_measured_fraction_theta_max 0.967
_diffrn_measurement_device_type 'Rigaku XtaLAB Synergy-S, HyPix-6000HE area-detector'
_diffrn_measurement_method '\f and \w'
_diffrn_radiation_type CuK\a
_diffrn_radiation_wavelength 1.54184
_diffrn_reflns_av_R_equivalents 0.0586
_diffrn_reflns_av_unetI/netI 0.0469
_diffrn_reflns_Laue_measured_fraction_full 0.996
_diffrn_reflns_Laue_measured_fraction_max 0.967
_diffrn_reflns_limit_h_max 24
_diffrn_reflns_limit_h_min -24
_diffrn_reflns_limit_k_max 24
_diffrn_reflns_limit_k_min -24
_diffrn_reflns_limit_l_max 24
_diffrn_reflns_limit_l_min -25
_diffrn_reflns_number 112915
_diffrn_reflns_point_group_measured_fraction_full 0.996
_diffrn_reflns_point_group_measured_fraction_max 0.967
_diffrn_reflns_theta_full 67.684
_diffrn_reflns_theta_max 80.279
_diffrn_reflns_theta_min 2.236
_diffrn_source 'micro-focus sealed X-ray tube'
_exptl_absorpt_coefficient_mu 2.803
_exptl_absorpt_correction_T_max 1.000
_exptl_absorpt_correction_T_min 0.684
_exptl_absorpt_correction_type multi-scan
_exptl_absorpt_process_details
;
CrysAlisPro 1.171.43.137a (Rigaku Oxford Diffraction, 2024).
Empirical absorption correction using spherical harmonics,
implemented in SCALE3 ABSPACK scaling algorithm.
;
_exptl_crystal_colour blue
_exptl_crystal_density_diffrn 1.501
_exptl_crystal_description prism
_exptl_crystal_F_000 3160
_exptl_crystal_size_max 0.22
_exptl_crystal_size_mid 0.17
_exptl_crystal_size_min 0.13
_refine_diff_density_max 1.535
_refine_diff_density_min -1.163
_refine_diff_density_rms 0.122
_refine_ls_extinction_method none
_refine_ls_goodness_of_fit_ref 1.023
_refine_ls_hydrogen_treatment constr
_refine_ls_matrix_type full
_refine_ls_number_parameters 1629
_refine_ls_number_reflns 28936
_refine_ls_number_restraints 84
_refine_ls_restrained_S_all 1.024
_refine_ls_R_factor_all 0.0697
_refine_ls_R_factor_gt 0.0593
_refine_ls_shift/su_max 0.001
_refine_ls_shift/su_mean 0.000
_refine_ls_structure_factor_coef Fsqd
_refine_ls_weighting_details 'w=1/[\s^2^(Fo^2^)+(0.0966P)^2^+11.468P] where P=(Fo^2^+2Fc^2^)/3'
_refine_ls_weighting_scheme calc
_refine_ls_wR_factor_gt 0.1554
_refine_ls_wR_factor_ref 0.1633
_reflns_Friedel_coverage 0.000
_reflns_number_gt 24569
_reflns_number_total 28936
_reflns_threshold_expression 'I > 2\s(I)'
_cod_data_source_file d4dt02690j3.cif
_cod_data_source_block 1b
_cod_depositor_comments 'Adding full bibliography for 7717529--7717532.cif.'
_cod_database_code 7717532
_shelx_space_group_comment
;
The symmetry employed for this shelxl refinement is uniquely defined
by the following loop, which should always be used as a source of
symmetry information in preference to the above space-group names.
They are only intended as comments.
;
_shelx_estimated_absorpt_t_min 0.578
_shelx_estimated_absorpt_t_max 0.712
_platon_squeeze_void_probe_radius 1.20
_shelxl_version_number 2013-4

loop_
_space_group_symop_operation_xyz
'x, y, z'
'-x, -y, -z'

loop_
_atom_site_label
_atom_site_type_symbol
_atom_site_fract_x
_atom_site_fract_y
_atom_site_fract_z
_atom_site_U_iso_or_equiv
_atom_site_adp_type
_atom_site_occupancy
_atom_site_site_symmetry_order
_atom_site_calc_flag
_atom_site_refinement_flags_posn
_atom_site_refinement_flags_adp
_atom_site_refinement_flags_occupancy
_atom_site_disorder_assembly
_atom_site_disorder_group
Cu1 Cu 0.58199(2) 0.49542(2) 0.93887(2) 0.01879(10) Uani 1 1 d . . . . .
Cu2 Cu 0.56635(2) 0.35864(2) 0.99920(2) 0.01917(10) Uani 1 1 d . . . . .
Cu3 Cu 0.58307(3) 0.19845(3) 1.03416(3) 0.02703(12) Uani 1 1 d . . . . .
Cu4 Cu 0.42249(3) 0.34766(3) 1.07944(2) 0.02022(10) Uani 1 1 d . . . . .
Si1 Si 0.46605(5) 0.58109(5) 0.82916(4) 0.01921(16) Uani 1 1 d . . . . .
Si2 Si 0.47011(5) 0.42662(5) 0.86896(4) 0.01906(16) Uani 1 1 d . . . . .
Si3 Si 0.33255(5) 0.43545(5) 0.95755(4) 0.01935(16) Uani 1 1 d . . . . .
Si4 Si 0.28315(4) 0.59761(5) 0.97230(4) 0.01887(16) Uani 1 1 d . . . . .
Si5 Si 0.33022(5) 0.70354(5) 0.88623(4) 0.02024(16) Uani 1 1 d . . . . .
O1 O 0.44444(13) 0.50441(13) 0.82908(11) 0.0227(4) Uani 1 1 d . . . . .
O2 O 0.39671(12) 0.40706(12) 0.89787(11) 0.0210(4) Uani 1 1 d . . . . .
O3 O 0.28135(12) 0.51936(13) 0.94079(11) 0.0218(4) Uani 1 1 d . . . . .
O4 O 0.27259(12) 0.66024(13) 0.91391(11) 0.0223(4) Uani 1 1 d . . . . .
O5 O 0.38839(13) 0.64888(13) 0.83266(11) 0.0230(4) Uani 1 1 d . . . . .
O6 O 0.51514(12) 0.57936(12) 0.89370(11) 0.0214(4) Uani 1 1 d . . . . .
O7 O 0.51980(12) 0.43058(12) 0.93185(11) 0.0215(4) Uani 1 1 d . . . . .
O8 O 0.36635(12) 0.43576(12) 1.03116(11) 0.0197(4) Uani 1 1 d . . . . .
O9 O 0.36303(12) 0.58567(12) 1.00389(11) 0.0206(4) Uani 1 1 d . . . . .
O10 O 0.37357(13) 0.72250(12) 0.94817(12) 0.0230(4) Uani 1 1 d . . . . .
O11 O 0.49336(12) 0.30602(12) 1.00152(11) 0.0212(4) Uani 1 1 d . . . . .
H11O H 0.4656 0.3243 0.9640 0.032 Uiso 1 1 d R U . . .
C1 C 0.50709(19) 0.59089(19) 0.74411(17) 0.0244(6) Uani 1 1 d . . . . .
C2 C 0.5786(2) 0.5501(3) 0.7237(2) 0.0430(10) Uani 1 1 d . . . . .
H2 H 0.6095 0.5185 0.7553 0.052 Uiso 1 1 calc R U . . .
C3 C 0.6060(3) 0.5541(3) 0.6584(2) 0.0461(11) Uani 1 1 d . . . . .
H3 H 0.6556 0.5265 0.6462 0.055 Uiso 1 1 calc R U . . .
C4 C 0.5615(3) 0.5982(3) 0.6109(2) 0.0406(9) Uani 1 1 d . . . . .
H4 H 0.5798 0.6005 0.5658 0.049 Uiso 1 1 calc R U . . .
C5 C 0.4906(3) 0.6383(3) 0.6302(2) 0.0510(12) Uani 1 1 d . . . . .
H5 H 0.4592 0.6685 0.5981 0.061 Uiso 1 1 calc R U . . .
C6 C 0.4639(3) 0.6355(3) 0.6963(2) 0.0449(10) Uani 1 1 d . . . . .
H6 H 0.4149 0.6648 0.7088 0.054 Uiso 1 1 calc R U . . .
C7 C 0.51714(18) 0.3534(2) 0.80565(17) 0.0255(7) Uani 1 1 d . . . . .
C8 C 0.5431(2) 0.2788(2) 0.8229(2) 0.0343(8) Uani 1 1 d . . . . .
H8 H 0.5369 0.2645 0.8683 0.041 Uiso 1 1 calc R U . . .
C9 C 0.5777(3) 0.2251(2) 0.7747(2) 0.0426(10) Uani 1 1 d . . . . .
H9 H 0.5947 0.1748 0.7875 0.051 Uiso 1 1 calc R U . . .
C10 C 0.5875(3) 0.2446(3) 0.7086(2) 0.0438(10) Uani 1 1 d . . . . .
H10 H 0.6110 0.2078 0.6759 0.053 Uiso 1 1 calc R U . . .
C11 C 0.5630(2) 0.3183(3) 0.6899(2) 0.0418(9) Uani 1 1 d . . . . .
H11 H 0.5700 0.3320 0.6444 0.050 Uiso 1 1 calc R U . . .
C12 C 0.5276(2) 0.3723(2) 0.73841(19) 0.0323(8) Uani 1 1 d . . . . .
H12 H 0.5106 0.4225 0.7253 0.039 Uiso 1 1 calc R U . . .
C13 C 0.28189(18) 0.36624(19) 0.95677(17) 0.0249(6) Uani 1 1 d . . . . .
C14 C 0.2312(2) 0.3619(2) 1.00865(19) 0.0299(7) Uani 1 1 d . . . . .
H14 H 0.2176 0.3986 1.0431 0.036 Uiso 1 1 calc R U . . .
C15 C 0.2003(2) 0.3045(2) 1.0106(2) 0.0394(9) Uani 1 1 d . . . . .
H15 H 0.1661 0.3023 1.0463 0.047 Uiso 1 1 calc R U . . .
C16 C 0.2194(3) 0.2510(2) 0.9609(2) 0.0406(9) Uani 1 1 d . . . . .
H16 H 0.1988 0.2116 0.9626 0.049 Uiso 1 1 calc R U . . .
C17 C 0.2685(3) 0.2545(2) 0.9086(2) 0.0417(9) Uani 1 1 d . . . . .
H17 H 0.2814 0.2178 0.8741 0.050 Uiso 1 1 calc R U . . .
C18 C 0.2992(2) 0.3120(2) 0.9065(2) 0.0333(8) Uani 1 1 d . . . . .
H18 H 0.3325 0.3143 0.8701 0.040 Uiso 1 1 calc R U . . .
C19 C 0.20211(18) 0.62802(19) 1.03251(16) 0.0234(6) Uani 1 1 d . . . . .
C20 C 0.1750(2) 0.7009(2) 1.05650(18) 0.0286(7) Uani 1 1 d . . . . .
H20 H 0.1993 0.7354 1.0427 0.034 Uiso 1 1 calc R U . . .
C21 C 0.1126(2) 0.7233(2) 1.10039(19) 0.0342(8) Uani 1 1 d . . . . .
H21 H 0.0944 0.7728 1.1158 0.041 Uiso 1 1 calc R U . . .
C22 C 0.0772(2) 0.6734(2) 1.1215(2) 0.0369(8) Uani 1 1 d . . . . .
H22 H 0.0351 0.6886 1.1517 0.044 Uiso 1 1 calc R U . . .
C23 C 0.1029(2) 0.6012(2) 1.0986(2) 0.0370(8) Uani 1 1 d . . . . .
H23 H 0.0786 0.5669 1.1131 0.044 Uiso 1 1 calc R U . . .
C24 C 0.1643(2) 0.5794(2) 1.05447(19) 0.0295(7) Uani 1 1 d . . . . .
H24 H 0.1812 0.5299 1.0387 0.035 Uiso 1 1 calc R U . . .
C25 C 0.2730(2) 0.78592(19) 0.84114(19) 0.0283(7) Uani 1 1 d . . . . .
C26 C 0.2790(5) 0.7959(3) 0.7737(3) 0.087(3) Uani 1 1 d . . . . .
H26 H 0.3169 0.7614 0.7476 0.104 Uiso 1 1 calc R U . . .
C27 C 0.2308(6) 0.8557(4) 0.7419(3) 0.118(4) Uani 1 1 d . . . . .
H27 H 0.2364 0.8617 0.6944 0.142 Uiso 1 1 calc R U . . .
C28 C 0.1767(5) 0.9047(3) 0.7771(4) 0.086(2) Uani 1 1 d . . . . .
H28 H 0.1425 0.9441 0.7545 0.103 Uiso 1 1 calc R U . . .
C29 C 0.1704(5) 0.8983(4) 0.8463(5) 0.095(3) Uani 1 1 d . . . . .
H29 H 0.1333 0.9343 0.8720 0.114 Uiso 1 1 calc R U . . .
C30 C 0.2186(4) 0.8390(3) 0.8780(3) 0.0716(18) Uani 1 1 d . . . . .
H30 H 0.2146 0.8345 0.9258 0.086 Uiso 1 1 calc R U . . .
N1 N 0.65766(19) 0.15048(18) 0.96524(18) 0.0353(7) Uani 1 1 d . . . . .
N2 N 0.72856(19) 0.1480(2) 0.95246(19) 0.0390(7) Uani 1 1 d . . . . .
N3 N 0.52814(19) 0.13550(18) 0.99067(19) 0.0372(7) Uani 1 1 d . . . . .
C31 C 0.7555(3) 0.0964(2) 0.9034(2) 0.0462(10) Uani 1 1 d . . . . .
C32 C 0.7006(3) 0.0669(2) 0.8839(2) 0.0485(11) Uani 1 1 d . . . . .
H32 H 0.7046 0.0309 0.8499 0.058 Uiso 1 1 calc R U . . .
C33 C 0.6395(3) 0.1018(2) 0.9248(2) 0.0397(9) Uani 1 1 d . . . . .
C34 C 0.5655(3) 0.0964(2) 0.9368(2) 0.0420(10) Uani 1 1 d . . . . .
C35 C 0.5335(3) 0.0549(3) 0.8975(3) 0.0606(15) Uani 1 1 d . . . . .
H35 H 0.5601 0.0273 0.8597 0.073 Uiso 1 1 calc R U . . .
C36 C 0.4627(4) 0.0547(3) 0.9148(4) 0.075(2) Uani 1 1 d . . . . .
H36 H 0.4402 0.0266 0.8888 0.090 Uiso 1 1 calc R U . . .
C37 C 0.4244(3) 0.0951(3) 0.9695(4) 0.0688(18) Uani 1 1 d . . . . .
H37 H 0.3754 0.0955 0.9815 0.083 Uiso 1 1 calc R U . . .
C38 C 0.4591(3) 0.1353(3) 1.0068(3) 0.0493(11) Uani 1 1 d . . . . .
H38 H 0.4332 0.1633 1.0447 0.059 Uiso 1 1 calc R U . . .
C39 C 0.8331(3) 0.0778(3) 0.8800(3) 0.0556(13) Uani 1 1 d . . . . .
C40 C 0.8550(5) 0.0497(4) 0.8148(4) 0.085(2) Uani 1 1 d . . . . .
H40 H 0.8192 0.0437 0.7853 0.102 Uiso 1 1 calc R U . . .
C41 C 0.9294(6) 0.0303(5) 0.7929(5) 0.116(4) Uani 1 1 d . . . . .
H41 H 0.9442 0.0108 0.7487 0.139 Uiso 1 1 calc R U . . .
C42 C 0.9811(5) 0.0396(4) 0.8353(6) 0.102(3) Uani 1 1 d . . . . .
H42 H 1.0316 0.0269 0.8202 0.122 Uiso 1 1 calc R U . . .
C43 C 0.9605(4) 0.0668(4) 0.8987(5) 0.091(3) Uani 1 1 d . . . . .
H43 H 0.9967 0.0726 0.9278 0.109 Uiso 1 1 calc R U . . .
C44 C 0.8871(3) 0.0862(3) 0.9213(4) 0.0635(16) Uani 1 1 d . . . . .
H44 H 0.8736 0.1054 0.9658 0.076 Uiso 1 1 calc R U . . .
N4 N 0.46686(16) 0.26054(16) 1.13226(15) 0.0269(6) Uani 1 1 d . . . . .
N5 N 0.52881(17) 0.20233(16) 1.12293(16) 0.0286(6) Uani 1 1 d . . . . .
N6 N 0.34576(17) 0.36517(17) 1.15743(15) 0.0277(6) Uani 1 1 d . . . . .
C45 C 0.5316(3) 0.1568(2) 1.1763(2) 0.0397(9) Uani 1 1 d . . . . .
C46 C 0.4710(3) 0.1878(3) 1.2199(3) 0.0512(12) Uani 1 1 d . . . . .
H46 H 0.4592 0.1683 1.2617 0.061 Uiso 1 1 calc R U . . .
C47 C 0.4313(2) 0.2530(2) 1.1900(2) 0.0368(8) Uani 1 1 d . . . . .
C48 C 0.3629(2) 0.3127(2) 1.2061(2) 0.0382(9) Uani 1 1 d . . . . .
C49 C 0.3183(3) 0.3178(3) 1.2638(3) 0.0556(13) Uani 1 1 d . . . . .
H49 H 0.3307 0.2805 1.2972 0.067 Uiso 1 1 calc R U . . .
C50 C 0.2550(3) 0.3783(3) 1.2724(3) 0.0550(13) Uani 1 1 d . . . . .
H50 H 0.2234 0.3824 1.3115 0.066 Uiso 1 1 calc R U . . .
C51 C 0.2385(2) 0.4324(3) 1.2234(2) 0.0422(9) Uani 1 1 d . . . . .
H51 H 0.1960 0.4746 1.2286 0.051 Uiso 1 1 calc R U . . .
C52 C 0.2854(2) 0.4234(2) 1.16662(19) 0.0308(7) Uani 1 1 d . . . . .
H52 H 0.2742 0.4603 1.1327 0.037 Uiso 1 1 calc R U . . .
C53 C 0.5915(3) 0.0856(2) 1.1824(3) 0.0488(11) Uani 1 1 d . . . . .
C54 C 0.5837(7) 0.0394(4) 1.2345(4) 0.116(4) Uani 1 1 d . . . . .
H54 H 0.5423 0.0542 1.2655 0.139 Uiso 1 1 calc R U . . .
C55 C 0.6373(8) -0.0292(4) 1.2411(5) 0.133(5) Uani 1 1 d . . . . .
H55 H 0.6324 -0.0605 1.2773 0.160 Uiso 1 1 calc R U . . .
C56 C 0.6966(4) -0.0521(3) 1.1964(4) 0.078(2) Uani 1 1 d . . . . .
H56 H 0.7336 -0.0982 1.2018 0.094 Uiso 1 1 calc R U . . .
C57 C 0.7013(3) -0.0079(3) 1.1450(5) 0.079(2) Uani 1 1 d . . . . .
H57 H 0.7412 -0.0239 1.1124 0.094 Uiso 1 1 calc R U . . .
C58 C 0.6487(3) 0.0613(3) 1.1379(4) 0.0646(16) Uani 1 1 d . . . . .
H58 H 0.6536 0.0915 1.1008 0.078 Uiso 1 1 calc R U . . .
O12 O 0.65521(14) 0.43974(15) 0.84550(12) 0.0291(5) Uani 1 1 d . . . . .
N7 N 0.71993(18) 0.33457(19) 0.78932(17) 0.0348(7) Uani 1 1 d . . . . .
C59 C 0.68198(19) 0.3719(2) 0.84233(18) 0.0295(7) Uani 1 1 d . . . . .
H59 H 0.6748 0.3445 0.8808 0.035 Uiso 1 1 calc R U . . .
C60 C 0.7310(2) 0.3730(3) 0.7282(2) 0.0461(10) Uani 1 1 d . . . . .
H60A H 0.6912 0.3756 0.6974 0.069 Uiso 1 1 calc R U . . .
H60B H 0.7788 0.3463 0.7061 0.069 Uiso 1 1 calc R U . . .
H60C H 0.7304 0.4229 0.7399 0.069 Uiso 1 1 calc R U . . .
C61 C 0.7505(3) 0.2549(3) 0.7906(2) 0.0453(10) Uani 1 1 d . . . . .
H61A H 0.7374 0.2366 0.8342 0.068 Uiso 1 1 calc R U . . .
H61B H 0.8045 0.2406 0.7845 0.068 Uiso 1 1 calc R U . . .
H61C H 0.7303 0.2337 0.7540 0.068 Uiso 1 1 calc R U . . .
Cu5 Cu 0.04516(3) 0.54452(3) 0.55272(2) 0.02158(10) Uani 1 1 d . . . . .
Cu6 Cu -0.07670(3) 0.63111(3) 0.46709(2) 0.02033(10) Uani 1 1 d . . . . .
Cu7 Cu -0.18910(3) 0.75699(3) 0.39319(3) 0.02868(12) Uani 1 1 d . . . . .
Cu8 Cu -0.13731(3) 0.56549(3) 0.34648(2) 0.02135(10) Uani 1 1 d . . . . .
Si6 Si 0.19968(5) 0.46198(5) 0.48208(4) 0.02038(17) Uani 1 1 d . . . . .
Si7 Si 0.08359(5) 0.56251(5) 0.39651(4) 0.02026(16) Uani 1 1 d . . . . .
Si8 Si 0.02655(5) 0.46873(5) 0.30288(4) 0.02187(17) Uani 1 1 d . . . . .
Si9 Si 0.08599(5) 0.32723(5) 0.37296(4) 0.02321(18) Uani 1 1 d . . . . .
Si10 Si 0.21957(5) 0.29904(5) 0.45122(5) 0.02380(18) Uani 1 1 d . . . . .
O13 O 0.16618(12) 0.52213(13) 0.42244(11) 0.0231(4) Uani 1 1 d . . . . .
O14 O 0.07402(13) 0.52114(14) 0.32697(11) 0.0250(5) Uani 1 1 d . . . . .
O15 O 0.07619(14) 0.38196(14) 0.30723(12) 0.0279(5) Uani 1 1 d . . . . .
O16 O 0.17363(13) 0.28903(14) 0.38502(12) 0.0282(5) Uani 1 1 d . . . . .
O17 O 0.22955(13) 0.38039(13) 0.44674(12) 0.0257(5) Uani 1 1 d . . . . .
O18 O 0.13692(12) 0.46412(12) 0.54024(11) 0.0209(4) Uani 1 1 d . . . . .
O19 O 0.02322(12) 0.55923(12) 0.45537(11) 0.0211(4) Uani 1 1 d . . . . .
O20 O -0.04743(13) 0.48282(13) 0.35043(11) 0.0221(4) Uani 1 1 d . . . . .
O21 O 0.04942(13) 0.37703(13) 0.43856(11) 0.0228(4) Uani 1 1 d . . . . .
O22 O 0.17285(13) 0.29245(13) 0.51912(12) 0.0264(5) Uani 1 1 d . . . . .
O23 O -0.09513(13) 0.64495(13) 0.37122(11) 0.0227(4) Uani 1 1 d . . . . .
H23O H -0.0458 0.6263 0.3516 0.034 Uiso 1 1 d R U . . .
C62 C 0.2841(2) 0.4805(2) 0.51189(19) 0.0307(7) Uani 1 1 d . . . . .
C63 C 0.3318(2) 0.4303(2) 0.55361(17) 0.0313(8) Uani 1 1 d . . . . .
H63 H 0.3202 0.3873 0.5671 0.038 Uiso 1 1 calc R U . . .
C64 C 0.3960(2) 0.4412(3) 0.5764(2) 0.0407(9) Uani 1 1 d . . . . .
H64 H 0.4264 0.4071 0.6066 0.049 Uiso 1 1 calc R U . . .
C65 C 0.4148(3) 0.5015(3) 0.5546(3) 0.0553(13) Uani 1 1 d . . . . .
H65 H 0.4584 0.5093 0.5699 0.066 Uiso 1 1 calc R U . . .
C66 C 0.3703(3) 0.5514(3) 0.5103(3) 0.0530(12) Uani 1 1 d . . . . .
H66 H 0.3844 0.5923 0.4942 0.064 Uiso 1 1 calc R U . . .
C67 C 0.3049(2) 0.5410(3) 0.4897(2) 0.0412(9) Uani 1 1 d . . . . .
H67 H 0.2741 0.5756 0.4602 0.049 Uiso 1 1 calc R U . . .
C68 C 0.06776(19) 0.6609(2) 0.37323(18) 0.0264(7) Uani 1 1 d . . . . .
C69 C 0.0439(2) 0.7155(2) 0.4235(2) 0.0338(8) Uani 1 1 d . . . . .
H69 H 0.0400 0.7015 0.4693 0.041 Uiso 1 1 calc R U . . .
C70 C 0.0259(3) 0.7897(2) 0.4076(2) 0.0415(9) Uani 1 1 d . . . . .
H70 H 0.0088 0.8260 0.4421 0.050 Uiso 1 1 calc R U . . .
C71 C 0.0330(3) 0.8107(2) 0.3410(2) 0.0435(10) Uani 1 1 d . . . . .
H71 H 0.0226 0.8614 0.3302 0.052 Uiso 1 1 calc R U . . .
C72 C 0.0551(2) 0.7580(2) 0.2904(2) 0.0383(9) Uani 1 1 d . . . . .
H72 H 0.0591 0.7723 0.2447 0.046 Uiso 1 1 calc R U . . .
C73 C 0.0712(2) 0.6841(2) 0.30676(19) 0.0300(7) Uani 1 1 d . . . . .
H73 H 0.0850 0.6483 0.2715 0.036 Uiso 1 1 calc R U . . .
C74 C 0.00123(19) 0.4876(2) 0.21291(16) 0.0251(6) Uani 1 1 d . . . . .
C75 C -0.0503(2) 0.5542(2) 0.19462(17) 0.0310(7) Uani 1 1 d . . . . .
H75 H -0.0667 0.5928 0.2271 0.037 Uiso 1 1 calc R U . . .
C76 C -0.0783(2) 0.5654(3) 0.13002(19) 0.0371(9) Uani 1 1 d . . . . .
H76 H -0.1142 0.6107 0.1191 0.045 Uiso 1 1 calc R U . . .
C77 C -0.0532(3) 0.5100(3) 0.08180(19) 0.0425(10) Uani 1 1 d . . . . .
H77 H -0.0723 0.5170 0.0377 0.051 Uiso 1 1 calc R U . . .
C78 C -0.0006(3) 0.4446(3) 0.0979(2) 0.0481(11) Uani 1 1 d . . . . .
H78 H 0.0176 0.4071 0.0645 0.058 Uiso 1 1 calc R U . . .
C79 C 0.0261(3) 0.4333(2) 0.16318(18) 0.0364(8) Uani 1 1 d . . . . .
H79 H 0.0618 0.3878 0.1739 0.044 Uiso 1 1 calc R U . . .
C80 C 0.0447(2) 0.2533(2) 0.35388(19) 0.0298(7) Uani 1 1 d . . . . .
C81 C -0.0038(3) 0.2588(2) 0.3021(2) 0.0383(9) Uani 1 1 d . . . . .
H81 H -0.0156 0.3011 0.2740 0.046 Uiso 1 1 calc R U . . .
C82 C -0.0354(3) 0.2039(3) 0.2905(3) 0.0492(11) Uani 1 1 d . . . . .
H82 H -0.0691 0.2092 0.2552 0.059 Uiso 1 1 calc R U . . .
C83 C -0.0179(3) 0.1413(3) 0.3304(3) 0.0567(13) Uani 1 1 d . . . . .
H83 H -0.0398 0.1038 0.3229 0.068 Uiso 1 1 calc R U . . .
C84 C 0.0317(3) 0.1338(3) 0.3810(3) 0.0596(14) Uani 1 1 d . . . . .
H84 H 0.0450 0.0905 0.4078 0.072 Uiso 1 1 calc R U . . .
C85 C 0.0622(3) 0.1895(2) 0.3927(3) 0.0445(10) Uani 1 1 d . . . . .
H85 H 0.0957 0.1841 0.4281 0.053 Uiso 1 1 calc R U . . .
C86 C 0.3118(2) 0.2344(2) 0.43295(14) 0.0424(5) Uani 0.6 1 d D . P A 1
C87 C 0.3172(2) 0.1693(2) 0.3985(2) 0.0424(5) Uani 0.6 1 d D . P A 1
H87A H 0.2736 0.1597 0.3853 0.051 Uiso 0.6 1 calc R U P A 1
C88 C 0.3865(3) 0.1184(2) 0.3835(3) 0.0424(5) Uani 0.6 1 d D . P A 1
H88A H 0.3901 0.0741 0.3601 0.051 Uiso 0.6 1 calc R U P A 1
C89 C 0.4504(2) 0.1326(2) 0.4027(2) 0.0424(5) Uani 0.6 1 d D . P A 1
H89A H 0.4976 0.0980 0.3922 0.051 Uiso 0.6 1 calc R U P A 1
C90 C 0.4452(2) 0.1976(3) 0.4373(3) 0.0424(5) Uani 0.6 1 d D . P A 1
H90A H 0.4887 0.2071 0.4507 0.051 Uiso 0.6 1 calc R U P A 1
C91 C 0.3758(3) 0.2485(2) 0.4523(2) 0.0424(5) Uani 0.6 1 d D . P A 1
H91A H 0.3722 0.2928 0.4757 0.051 Uiso 0.6 1 calc R U P A 1
C86A C 0.3148(3) 0.2280(3) 0.43857(15) 0.0424(5) Uani 0.4 1 d D . P A 2
C87A C 0.3262(3) 0.1525(4) 0.4445(4) 0.0424(5) Uani 0.4 1 d D . P A 2
H87B H 0.2856 0.1350 0.4553 0.051 Uiso 0.4 1 calc R U P A 2
C88A C 0.3972(4) 0.1028(3) 0.4347(4) 0.0424(5) Uani 0.4 1 d D . P A 2
H88B H 0.4048 0.0514 0.4387 0.051 Uiso 0.4 1 calc R U P A 2
C89A C 0.4570(3) 0.1284(4) 0.4190(3) 0.0424(5) Uani 0.4 1 d D . P A 2
H89B H 0.5053 0.0945 0.4124 0.051 Uiso 0.4 1 calc R U P A 2
C90A C 0.4456(3) 0.2039(4) 0.4129(4) 0.0424(5) Uani 0.4 1 d D . P A 2
H90B H 0.4861 0.2215 0.4020 0.051 Uiso 0.4 1 calc R U P A 2
C91A C 0.3746(4) 0.2536(3) 0.4228(4) 0.0424(5) Uani 0.4 1 d D . P A 2
H91B H 0.3670 0.3050 0.4188 0.051 Uiso 0.4 1 calc R U P A 2
N8 N -0.17364(19) 0.84798(17) 0.42197(17) 0.0327(7) Uani 1 1 d . . . . .
N9 N -0.1830(2) 0.88338(18) 0.48163(17) 0.0353(7) Uani 1 1 d . . . . .
N10 N -0.16401(18) 0.79388(17) 0.30129(16) 0.0306(6) Uani 1 1 d . . . . .
C92 C -0.1706(3) 0.9482(2) 0.4686(2) 0.0402(9) Uani 1 1 d . . . . .
C93 C -0.1526(3) 0.9540(2) 0.3998(2) 0.0464(11) Uani 1 1 d . . . . .
H93 H -0.1407 0.9934 0.3776 0.056 Uiso 1 1 calc R U . . .
C94 C -0.1561(2) 0.8891(2) 0.3716(2) 0.0356(8) Uani 1 1 d . . . . .
C95 C -0.1457(2) 0.8563(2) 0.3047(2) 0.0342(8) Uani 1 1 d . . . . .
C96 C -0.1186(3) 0.8834(3) 0.2478(2) 0.0498(12) Uani 1 1 d . . . . .
H96 H -0.1070 0.9282 0.2503 0.060 Uiso 1 1 calc R U . . .
C97 C -0.1085(3) 0.8455(3) 0.1873(2) 0.0505(12) Uani 1 1 d . . . . .
H97 H -0.0889 0.8633 0.1482 0.061 Uiso 1 1 calc R U . . .
C98 C -0.1272(2) 0.7811(2) 0.1844(2) 0.0394(9) Uani 1 1 d . . . . .
H98 H -0.1209 0.7539 0.1434 0.047 Uiso 1 1 calc R U . . .
C99 C -0.1550(2) 0.7575(2) 0.2424(2) 0.0332(8) Uani 1 1 d . . . . .
H99 H -0.1684 0.7137 0.2407 0.040 Uiso 1 1 calc R U . . .
C100 C -0.1795(3) 1.0019(2) 0.5246(3) 0.0464(11) Uani 1 1 d . . . . .
C101 C -0.2174(4) 0.9961(3) 0.5839(3) 0.0601(14) Uani 1 1 d . . . . .
H101 H -0.2379 0.9568 0.5889 0.072 Uiso 1 1 calc R U . . .
C102 C -0.2267(5) 1.0464(3) 0.6369(3) 0.0750(19) Uani 1 1 d . . . . .
H102 H -0.2540 1.0421 0.6771 0.090 Uiso 1 1 calc R U . . .
C103 C -0.1956(5) 1.1024(3) 0.6298(3) 0.0740(19) Uani 1 1 d . . . . .
H103 H -0.2000 1.1359 0.6661 0.089 Uiso 1 1 calc R U . . .
C104 C -0.1592(4) 1.1099(3) 0.5721(3) 0.075(2) Uani 1 1 d . . . . .
H104 H -0.1397 1.1498 0.5674 0.090 Uiso 1 1 calc R U . . .
C105 C -0.1494(4) 1.0595(3) 0.5183(3) 0.0646(16) Uani 1 1 d . . . . .
H105 H -0.1224 1.0646 0.4781 0.077 Uiso 1 1 calc R U . . .
N11 N -0.23168(16) 0.63984(16) 0.33453(14) 0.0246(6) Uani 1 1 d . . . . .
N12 N -0.26079(17) 0.71036(17) 0.35562(17) 0.0312(6) Uani 1 1 d . . . . .
N13 N -0.18698(17) 0.50841(19) 0.28819(17) 0.0336(7) Uani 1 1 d . . . . .
C106 C -0.3305(2) 0.7357(2) 0.3321(3) 0.0424(10) Uani 1 1 d . . . . .
C107 C -0.3457(2) 0.6793(2) 0.2968(2) 0.0379(9) Uani 1 1 d . . . . .
H107 H -0.3903 0.6810 0.2758 0.045 Uiso 1 1 calc R U . . .
C108 C -0.28166(19) 0.6208(2) 0.29932(17) 0.0271(7) Uani 1 1 d . . . . .
C109 C -0.2580(2) 0.5458(2) 0.27525(18) 0.0321(8) Uani 1 1 d . . . . .
C110 C -0.3020(2) 0.5131(3) 0.2415(2) 0.0401(9) Uani 1 1 d . . . . .
H110 H -0.3527 0.5392 0.2353 0.048 Uiso 1 1 calc R U . . .
C111 C -0.2719(3) 0.4433(3) 0.2172(2) 0.0480(11) Uani 1 1 d . . . . .
H111 H -0.3014 0.4202 0.1939 0.058 Uiso 1 1 calc R U . . .
C112 C -0.1984(3) 0.4064(3) 0.2265(3) 0.0480(11) Uani 1 1 d . . . . .
H112 H -0.1760 0.3583 0.2085 0.058 Uiso 1 1 calc R U . . .
C113 C -0.1578(2) 0.4412(3) 0.2628(2) 0.0412(9) Uani 1 1 d . . . . .
H113 H -0.1072 0.4157 0.2697 0.049 Uiso 1 1 calc R U . . .
C114 C -0.3811(3) 0.8097(2) 0.3605(3) 0.0643(9) Uani 0.5 1 d D . P B 1
C115 C -0.3624(3) 0.8501(4) 0.4113(4) 0.0643(9) Uani 0.5 1 d D . P B 1
H11A H -0.3154 0.8322 0.4309 0.077 Uiso 0.5 1 calc R U P B 1
C116 C -0.4127(4) 0.9169(4) 0.4333(4) 0.0643(9) Uani 0.5 1 d D . P B 1
H11G H -0.3999 0.9444 0.4679 0.077 Uiso 0.5 1 calc R U P B 1
C117 C -0.4818(3) 0.9432(3) 0.4046(4) 0.0643(9) Uani 0.5 1 d D . P B 1
H11H H -0.5161 0.9886 0.4197 0.077 Uiso 0.5 1 calc R U P B 1
C118 C -0.5005(3) 0.9028(4) 0.3538(4) 0.0643(9) Uani 0.5 1 d D . P B 1
H11I H -0.5475 0.9208 0.3341 0.077 Uiso 0.5 1 calc R U P B 1
C119 C -0.4502(4) 0.8361(3) 0.3318(3) 0.0643(9) Uani 0.5 1 d D . P B 1
H11J H -0.4629 0.8086 0.2972 0.077 Uiso 0.5 1 calc R U P B 1
C11A C -0.3824(2) 0.8085(3) 0.3336(3) 0.0643(9) Uani 0.5 1 d D . P B 2
C11B C -0.3799(4) 0.8557(4) 0.3863(3) 0.0643(9) Uani 0.5 1 d D . P B 2
H11B H -0.3444 0.8393 0.4200 0.077 Uiso 0.5 1 calc R U P B 2
C11C C -0.4297(4) 0.9269(4) 0.3893(4) 0.0643(9) Uani 0.5 1 d D . P B 2
H11C H -0.4280 0.9591 0.4251 0.077 Uiso 0.5 1 calc R U P B 2
C11D C -0.4819(3) 0.9510(3) 0.3397(4) 0.0643(9) Uani 0.5 1 d D . P B 2
H11D H -0.5158 0.9995 0.3418 0.077 Uiso 0.5 1 calc R U P B 2
C11E C -0.4844(4) 0.9038(4) 0.2871(4) 0.0643(9) Uani 0.5 1 d D . P B 2
H11E H -0.5200 0.9202 0.2533 0.077 Uiso 0.5 1 calc R U P B 2
C11F C -0.4347(4) 0.8327(3) 0.2840(3) 0.0643(9) Uani 0.5 1 d D . P B 2
H11F H -0.4363 0.8006 0.2481 0.077 Uiso 0.5 1 calc R U P B 2
O24 O 0.10847(17) 0.63091(17) 0.55896(16) 0.0423(7) Uani 1 1 d . . . . .
N14 N 0.1965(2) 0.6792(2) 0.5934(2) 0.0469(9) Uani 1 1 d . . . . .
C120 C 0.1667(3) 0.6253(3) 0.5883(2) 0.0413(9) Uani 1 1 d . . . . .
H120 H 0.1915 0.5793 0.6083 0.050 Uiso 1 1 calc R U . . .
C121 C 0.1649(4) 0.7496(3) 0.5612(4) 0.0696(17) Uani 1 1 d . . . . .
H12A H 0.1972 0.7543 0.5227 0.104 Uiso 1 1 calc R U . . .
H12B H 0.1602 0.7893 0.5938 0.104 Uiso 1 1 calc R U . . .
H12C H 0.1159 0.7529 0.5451 0.104 Uiso 1 1 calc R U . . .
C122 C 0.2649(3) 0.6669(4) 0.6294(3) 0.0639(15) Uani 1 1 d . . . . .
H12D H 0.2550 0.6986 0.6697 0.096 Uiso 1 1 calc R U . . .
H12E H 0.3019 0.6788 0.5996 0.096 Uiso 1 1 calc R U . . .
H12F H 0.2836 0.6152 0.6430 0.096 Uiso 1 1 calc R U . . .
O25 O -0.0809(3) 0.8283(3) 1.0223(2) 0.0905(9) Uani 1 1 d D . . . .
N15 N 0.0018(2) 0.7909(3) 0.93379(19) 0.0905(9) Uani 1 1 d D . . . .
C123 C -0.0304(3) 0.7805(3) 0.9925(2) 0.0905(9) Uani 1 1 d D . . . .
H123 H -0.0133 0.7333 1.0127 0.109 Uiso 1 1 calc R U . . .
C124 C -0.0216(4) 0.8619(3) 0.9000(3) 0.0905(9) Uani 1 1 d D . . . .
H12G H -0.0714 0.8901 0.9169 0.136 Uiso 1 1 calc R U . . .
H12H H -0.0220 0.8542 0.8511 0.136 Uiso 1 1 calc R U . . .
H12I H 0.0129 0.8891 0.9092 0.136 Uiso 1 1 calc R U . . .
C125 C 0.0613(3) 0.7317(3) 0.9018(3) 0.0905(9) Uani 1 1 d D . . . .
H12J H 0.0763 0.6899 0.9328 0.136 Uiso 1 1 calc R U . . .
H12K H 0.1037 0.7492 0.8908 0.136 Uiso 1 1 calc R U . . .
H12L H 0.0440 0.7163 0.8601 0.136 Uiso 1 1 calc R U . . .
O26 O 0.6598(4) 0.9549(3) 0.7599(3) 0.1279(16) Uani 1 1 d D . . . .
N16 N 0.7416(3) 0.8508(2) 0.7996(2) 0.1279(16) Uani 1 1 d D . . . .
C126 C 0.7179(4) 0.9032(3) 0.7534(3) 0.1279(16) Uani 1 1 d D . . . .
H126 H 0.7475 0.9006 0.7131 0.153 Uiso 1 1 calc R U . . .
C127 C 0.6985(5) 0.8519(4) 0.8624(3) 0.1279(16) Uani 1 1 d D . . . .
H12M H 0.7005 0.8015 0.8745 0.192 Uiso 1 1 calc R U . . .
H12N H 0.6470 0.8817 0.8564 0.192 Uiso 1 1 calc R U . . .
H12O H 0.7191 0.8732 0.8986 0.192 Uiso 1 1 calc R U . . .
C128 C 0.8105(4) 0.7912(4) 0.7894(4) 0.1279(16) Uani 1 1 d D . . . .
H12P H 0.8443 0.7928 0.8251 0.192 Uiso 1 1 calc R U . . .
H12Q H 0.8334 0.7966 0.7452 0.192 Uiso 1 1 calc R U . . .
H12R H 0.8005 0.7440 0.7910 0.192 Uiso 1 1 calc R U . . .

loop_
_atom_site_aniso_label
_atom_site_aniso_U_11
_atom_site_aniso_U_22
_atom_site_aniso_U_33
_atom_site_aniso_U_23
_atom_site_aniso_U_13
_atom_site_aniso_U_12
Cu1 0.0183(2) 0.0212(2) 0.0184(2) 0.00072(17) -0.00411(16) -0.00790(17)
Cu2 0.0184(2) 0.0210(2) 0.0194(2) 0.00040(17) -0.00419(17) -0.00769(17)
Cu3 0.0261(2) 0.0234(2) 0.0332(3) -0.0051(2) -0.0046(2) -0.0096(2)
Cu4 0.0200(2) 0.0228(2) 0.0193(2) 0.00245(17) -0.00206(17) -0.00862(18)
Si1 0.0192(4) 0.0237(4) 0.0159(4) 0.0007(3) -0.0025(3) -0.0082(3)
Si2 0.0185(4) 0.0226(4) 0.0172(4) -0.0013(3) -0.0027(3) -0.0078(3)
Si3 0.0178(4) 0.0221(4) 0.0197(4) -0.0006(3) -0.0028(3) -0.0082(3)
Si4 0.0164(4) 0.0212(4) 0.0194(4) -0.0002(3) -0.0020(3) -0.0063(3)
Si5 0.0198(4) 0.0204(4) 0.0209(4) 0.0012(3) -0.0046(3) -0.0064(3)
O1 0.0241(11) 0.0269(11) 0.0201(10) -0.0006(9) -0.0053(9) -0.0116(9)
O2 0.0216(10) 0.0240(11) 0.0196(10) -0.0012(8) -0.0039(8) -0.0100(9)
O3 0.0196(10) 0.0249(11) 0.0223(11) -0.0013(9) -0.0044(8) -0.0085(9)
O4 0.0193(10) 0.0256(11) 0.0228(11) -0.0002(9) -0.0034(8) -0.0079(9)
O5 0.0234(11) 0.0261(11) 0.0196(10) 0.0016(9) -0.0032(8) -0.0074(9)
O6 0.0222(11) 0.0230(11) 0.0200(10) -0.0006(8) -0.0043(8) -0.0083(9)
O7 0.0232(11) 0.0235(11) 0.0209(10) 0.0018(8) -0.0057(8) -0.0112(9)
O8 0.0177(10) 0.0211(10) 0.0217(10) -0.0006(8) -0.0020(8) -0.0080(8)
O9 0.0190(10) 0.0222(10) 0.0227(11) 0.0019(8) -0.0025(8) -0.0091(9)
O10 0.0243(11) 0.0210(11) 0.0254(11) -0.0003(9) -0.0052(9) -0.0088(9)
O11 0.0214(10) 0.0227(11) 0.0212(10) 0.0002(8) -0.0015(8) -0.0091(9)
C1 0.0261(16) 0.0297(16) 0.0210(15) 0.0000(12) 0.0002(12) -0.0140(13)
C2 0.032(2) 0.060(3) 0.0268(19) 0.0067(18) 0.0031(15) 0.0005(19)
C3 0.037(2) 0.066(3) 0.028(2) -0.0012(19) 0.0092(16) -0.008(2)
C4 0.049(2) 0.052(2) 0.0222(17) 0.0014(16) 0.0083(16) -0.020(2)
C5 0.055(3) 0.056(3) 0.029(2) 0.0141(19) 0.0001(19) 0.001(2)
C6 0.044(2) 0.052(3) 0.0277(19) 0.0090(18) 0.0054(17) 0.001(2)
C7 0.0199(15) 0.0315(17) 0.0250(16) -0.0043(13) -0.0039(12) -0.0075(13)
C8 0.039(2) 0.0332(19) 0.0283(18) -0.0058(15) -0.0007(15) -0.0075(16)
C9 0.045(2) 0.033(2) 0.043(2) -0.0102(17) 0.0001(18) -0.0023(17)
C10 0.043(2) 0.046(2) 0.036(2) -0.0168(18) 0.0002(17) -0.0053(19)
C11 0.042(2) 0.054(3) 0.0248(18) -0.0105(17) 0.0016(16) -0.0088(19)
C12 0.0287(17) 0.038(2) 0.0262(17) -0.0029(15) 0.0015(14) -0.0055(15)
C13 0.0234(15) 0.0275(16) 0.0270(16) 0.0022(13) -0.0095(13) -0.0115(13)
C14 0.0301(17) 0.0358(19) 0.0288(17) 0.0024(14) -0.0055(14) -0.0169(15)
C15 0.042(2) 0.045(2) 0.040(2) 0.0114(18) -0.0066(17) -0.0272(19)
C16 0.047(2) 0.038(2) 0.049(2) 0.0083(18) -0.0153(19) -0.0286(19)
C17 0.048(2) 0.036(2) 0.049(2) -0.0079(18) -0.0091(19) -0.0238(19)
C18 0.0365(19) 0.0346(19) 0.0350(19) -0.0048(15) -0.0019(15) -0.0200(16)
C19 0.0191(14) 0.0302(16) 0.0209(14) 0.0018(12) -0.0008(12) -0.0076(13)
C20 0.0269(17) 0.0307(17) 0.0271(16) -0.0011(13) -0.0021(13) -0.0075(14)
C21 0.0351(19) 0.0348(19) 0.0297(18) -0.0045(15) 0.0018(15) -0.0071(16)
C22 0.0278(18) 0.047(2) 0.0327(19) 0.0001(16) 0.0073(15) -0.0077(16)
C23 0.0333(19) 0.040(2) 0.040(2) 0.0054(17) 0.0056(16) -0.0153(17)
C24 0.0251(16) 0.0298(17) 0.0340(18) 0.0002(14) 0.0012(14) -0.0095(14)
C25 0.0309(17) 0.0238(16) 0.0337(18) 0.0042(13) -0.0113(14) -0.0122(14)
C26 0.132(6) 0.052(3) 0.034(3) 0.013(2) 0.004(3) 0.031(4)
C27 0.181(10) 0.072(5) 0.045(3) 0.018(3) -0.016(4) 0.043(5)
C28 0.103(5) 0.040(3) 0.097(5) 0.015(3) -0.053(4) 0.007(3)
C29 0.080(5) 0.064(4) 0.109(6) 0.013(4) -0.014(4) 0.026(4)
C30 0.063(4) 0.060(3) 0.067(4) 0.016(3) 0.004(3) 0.015(3)
N1 0.0333(16) 0.0296(16) 0.0401(18) -0.0096(13) -0.0002(14) -0.0053(13)
N2 0.0324(17) 0.0375(18) 0.0432(19) -0.0050(15) 0.0045(14) -0.0059(14)
N3 0.0362(17) 0.0263(15) 0.052(2) -0.0030(14) -0.0160(15) -0.0121(13)
C31 0.054(3) 0.032(2) 0.042(2) -0.0036(17) 0.005(2) 0.0010(19)
C32 0.062(3) 0.035(2) 0.039(2) -0.0109(18) -0.005(2) -0.001(2)
C33 0.049(2) 0.0276(18) 0.038(2) -0.0084(16) -0.0132(18) -0.0034(17)
C34 0.047(2) 0.0246(18) 0.052(2) -0.0070(17) -0.021(2) -0.0052(17)
C35 0.071(3) 0.039(2) 0.070(3) -0.014(2) -0.036(3) -0.010(2)
C36 0.067(4) 0.046(3) 0.118(5) -0.014(3) -0.053(4) -0.021(3)
C37 0.051(3) 0.045(3) 0.117(5) -0.010(3) -0.035(3) -0.021(2)
C38 0.037(2) 0.038(2) 0.077(3) 0.000(2) -0.019(2) -0.0167(18)
C39 0.061(3) 0.035(2) 0.058(3) 0.006(2) 0.018(2) 0.001(2)
C40 0.089(5) 0.079(4) 0.060(4) 0.001(3) 0.027(3) 0.008(4)
C41 0.123(8) 0.085(6) 0.096(6) 0.006(5) 0.070(6) 0.020(6)
C42 0.076(5) 0.064(4) 0.146(9) 0.014(5) 0.062(6) -0.002(4)
C43 0.055(4) 0.054(3) 0.157(8) -0.007(4) 0.042(4) -0.014(3)
C44 0.050(3) 0.039(2) 0.099(5) -0.003(3) 0.025(3) -0.014(2)
N4 0.0253(14) 0.0272(14) 0.0294(14) 0.0045(11) -0.0033(11) -0.0097(12)
N5 0.0289(15) 0.0216(13) 0.0360(16) 0.0045(12) -0.0081(12) -0.0082(12)
N6 0.0278(14) 0.0351(16) 0.0233(13) 0.0040(12) 0.0028(11) -0.0150(12)
C45 0.049(2) 0.0318(19) 0.040(2) 0.0105(16) -0.0103(18) -0.0134(18)
C46 0.063(3) 0.047(3) 0.042(2) 0.020(2) 0.002(2) -0.016(2)
C47 0.041(2) 0.037(2) 0.0340(19) 0.0137(16) 0.0005(16) -0.0152(17)
C48 0.038(2) 0.044(2) 0.0334(19) 0.0099(17) 0.0051(16) -0.0161(18)
C49 0.055(3) 0.062(3) 0.045(3) 0.022(2) 0.010(2) -0.015(2)
C50 0.045(3) 0.076(3) 0.039(2) 0.011(2) 0.016(2) -0.014(2)
C51 0.034(2) 0.054(3) 0.037(2) 0.0024(18) 0.0094(17) -0.0132(19)
C52 0.0230(16) 0.041(2) 0.0303(18) 0.0015(15) 0.0035(13) -0.0131(15)
C53 0.065(3) 0.029(2) 0.051(3) 0.0104(18) -0.023(2) -0.010(2)
C54 0.195(10) 0.047(3) 0.066(4) 0.023(3) 0.010(5) 0.019(5)
C55 0.223(13) 0.049(4) 0.079(5) 0.026(4) -0.021(7) 0.029(6)
C56 0.101(5) 0.027(2) 0.099(5) 0.008(3) -0.057(4) -0.004(3)
C57 0.047(3) 0.045(3) 0.140(7) 0.011(4) -0.032(4) -0.004(2)
C58 0.050(3) 0.042(3) 0.099(5) 0.018(3) -0.019(3) -0.009(2)
O12 0.0274(12) 0.0358(13) 0.0236(11) -0.0015(10) 0.0011(9) -0.0094(10)
N7 0.0260(15) 0.0416(18) 0.0325(16) -0.0102(14) -0.0016(12) -0.0041(13)
C59 0.0242(16) 0.039(2) 0.0243(16) -0.0060(14) -0.0014(13) -0.0085(15)
C60 0.033(2) 0.066(3) 0.032(2) -0.0057(19) 0.0071(16) -0.006(2)
C61 0.039(2) 0.042(2) 0.050(2) -0.0185(19) -0.0042(19) -0.0033(18)
Cu5 0.0245(2) 0.0240(2) 0.0150(2) -0.00221(17) 0.00105(17) -0.00590(19)
Cu6 0.0207(2) 0.0234(2) 0.0176(2) -0.00322(17) 0.00057(17) -0.00809(18)
Cu7 0.0348(3) 0.0253(2) 0.0278(3) -0.0007(2) 0.0033(2) -0.0126(2)
Cu8 0.0198(2) 0.0269(2) 0.0187(2) -0.00410(18) -0.00259(17) -0.00893(18)
Si6 0.0181(4) 0.0263(4) 0.0183(4) -0.0014(3) -0.0006(3) -0.0092(3)
Si7 0.0217(4) 0.0246(4) 0.0162(4) -0.0010(3) 0.0004(3) -0.0098(3)
Si8 0.0238(4) 0.0281(4) 0.0149(4) -0.0032(3) 0.0006(3) -0.0099(3)
Si9 0.0262(4) 0.0244(4) 0.0190(4) -0.0052(3) 0.0012(3) -0.0080(3)
Si10 0.0214(4) 0.0246(4) 0.0246(4) -0.0025(3) 0.0031(3) -0.0065(3)
O13 0.0209(11) 0.0288(12) 0.0216(11) -0.0015(9) 0.0014(8) -0.0110(9)
O14 0.0256(11) 0.0353(13) 0.0170(10) -0.0026(9) 0.0018(9) -0.0140(10)
O15 0.0326(13) 0.0302(12) 0.0204(11) -0.0061(9) 0.0053(9) -0.0098(10)
O16 0.0250(12) 0.0328(13) 0.0257(12) -0.0087(10) 0.0045(9) -0.0078(10)
O17 0.0242(11) 0.0272(12) 0.0252(11) -0.0019(9) 0.0031(9) -0.0076(9)
O18 0.0207(10) 0.0252(11) 0.0182(10) -0.0013(8) -0.0018(8) -0.0088(9)
O19 0.0205(10) 0.0258(11) 0.0177(10) -0.0020(8) -0.0009(8) -0.0079(9)
O20 0.0259(11) 0.0281(11) 0.0142(10) -0.0026(8) -0.0010(8) -0.0111(9)
O21 0.0242(11) 0.0233(11) 0.0201(10) -0.0024(8) -0.0014(8) -0.0063(9)
O22 0.0271(12) 0.0247(11) 0.0271(12) -0.0018(9) 0.0027(9) -0.0082(9)
O23 0.0230(11) 0.0276(11) 0.0200(10) 0.0000(9) -0.0017(8) -0.0111(9)
C62 0.0282(17) 0.041(2) 0.0279(17) -0.0041(15) -0.0016(14) -0.0175(15)
C63 0.0247(17) 0.052(2) 0.0198(15) -0.0016(15) -0.0013(13) -0.0153(16)
C64 0.0305(19) 0.068(3) 0.0280(18) -0.0028(18) -0.0048(15) -0.0208(19)
C65 0.038(2) 0.078(4) 0.060(3) -0.011(3) -0.012(2) -0.031(2)
C66 0.042(2) 0.060(3) 0.066(3) -0.009(2) 0.003(2) -0.029(2)
C67 0.038(2) 0.045(2) 0.048(2) -0.0008(18) -0.0052(18) -0.0229(18)
C68 0.0218(15) 0.0303(17) 0.0275(16) 0.0013(13) -0.0012(13) -0.0085(13)
C69 0.041(2) 0.0319(19) 0.0298(18) -0.0021(15) -0.0013(15) -0.0126(16)
C70 0.050(2) 0.031(2) 0.043(2) -0.0028(17) -0.0016(19) -0.0133(18)
C71 0.051(2) 0.0302(19) 0.050(2) 0.0082(18) -0.005(2) -0.0128(18)
C72 0.042(2) 0.039(2) 0.0327(19) 0.0084(16) -0.0007(16) -0.0104(17)
C73 0.0287(17) 0.0336(18) 0.0273(17) 0.0049(14) -0.0015(14) -0.0092(14)
C74 0.0263(16) 0.0339(17) 0.0182(14) -0.0035(13) 0.0016(12) -0.0141(14)
C75 0.0311(18) 0.042(2) 0.0194(15) -0.0032(14) 0.0002(13) -0.0102(16)
C76 0.0292(18) 0.054(2) 0.0262(18) 0.0063(16) -0.0027(14) -0.0094(17)
C77 0.053(3) 0.061(3) 0.0200(17) 0.0014(17) -0.0096(16) -0.026(2)
C78 0.079(3) 0.047(2) 0.0212(18) -0.0063(16) -0.0034(19) -0.023(2)
C79 0.055(2) 0.036(2) 0.0193(16) -0.0044(14) -0.0007(16) -0.0150(18)
C80 0.0311(18) 0.0282(17) 0.0298(17) -0.0094(14) -0.0009(14) -0.0088(14)
C81 0.050(2) 0.034(2) 0.0320(19) -0.0082(15) -0.0116(17) -0.0127(18)
C82 0.053(3) 0.045(2) 0.052(3) -0.014(2) -0.017(2) -0.017(2)
C83 0.061(3) 0.038(2) 0.078(4) -0.011(2) -0.018(3) -0.024(2)
C84 0.065(3) 0.038(2) 0.085(4) 0.013(2) -0.030(3) -0.026(2)
C85 0.048(2) 0.035(2) 0.054(3) 0.0044(19) -0.019(2) -0.0166(19)
C86 0.0319(10) 0.0357(10) 0.0543(15) -0.0024(10) 0.0029(10) -0.0034(8)
C87 0.0319(10) 0.0357(10) 0.0543(15) -0.0024(10) 0.0029(10) -0.0034(8)
C88 0.0319(10) 0.0357(10) 0.0543(15) -0.0024(10) 0.0029(10) -0.0034(8)
C89 0.0319(10) 0.0357(10) 0.0543(15) -0.0024(10) 0.0029(10) -0.0034(8)
C90 0.0319(10) 0.0357(10) 0.0543(15) -0.0024(10) 0.0029(10) -0.0034(8)
C91 0.0319(10) 0.0357(10) 0.0543(15) -0.0024(10) 0.0029(10) -0.0034(8)
C86A 0.0319(10) 0.0357(10) 0.0543(15) -0.0024(10) 0.0029(10) -0.0034(8)
C87A 0.0319(10) 0.0357(10) 0.0543(15) -0.0024(10) 0.0029(10) -0.0034(8)
C88A 0.0319(10) 0.0357(10) 0.0543(15) -0.0024(10) 0.0029(10) -0.0034(8)
C89A 0.0319(10) 0.0357(10) 0.0543(15) -0.0024(10) 0.0029(10) -0.0034(8)
C90A 0.0319(10) 0.0357(10) 0.0543(15) -0.0024(10) 0.0029(10) -0.0034(8)
C91A 0.0319(10) 0.0357(10) 0.0543(15) -0.0024(10) 0.0029(10) -0.0034(8)
N8 0.0402(17) 0.0261(15) 0.0348(16) 0.0028(12) -0.0049(13) -0.0143(13)
N9 0.0441(19) 0.0309(16) 0.0330(16) -0.0026(13) -0.0064(14) -0.0143(14)
N10 0.0305(15) 0.0281(15) 0.0328(16) 0.0042(12) -0.0040(12) -0.0086(12)
C92 0.052(2) 0.0313(19) 0.044(2) 0.0022(17) -0.0134(19) -0.0212(18)
C93 0.064(3) 0.036(2) 0.047(2) 0.0085(18) -0.017(2) -0.027(2)
C94 0.046(2) 0.0283(18) 0.038(2) 0.0074(15) -0.0106(17) -0.0187(17)
C95 0.040(2) 0.0291(18) 0.0356(19) 0.0097(15) -0.0116(16) -0.0131(16)
C96 0.077(3) 0.049(3) 0.037(2) 0.0114(19) -0.012(2) -0.039(3)
C97 0.069(3) 0.063(3) 0.032(2) 0.016(2) -0.012(2) -0.037(3)
C98 0.043(2) 0.044(2) 0.033(2) 0.0052(17) -0.0068(17) -0.0145(18)
C99 0.0342(19) 0.0333(19) 0.0313(18) 0.0025(15) -0.0043(15) -0.0090(15)
C100 0.059(3) 0.033(2) 0.051(3) 0.0006(18) -0.022(2) -0.018(2)
C101 0.092(4) 0.048(3) 0.049(3) -0.003(2) -0.016(3) -0.032(3)
C102 0.126(6) 0.057(3) 0.049(3) -0.011(3) -0.012(3) -0.036(4)
C103 0.118(6) 0.058(3) 0.057(3) -0.006(3) -0.025(4) -0.041(4)
C104 0.122(6) 0.053(3) 0.072(4) 0.000(3) -0.034(4) -0.054(4)
C105 0.096(5) 0.052(3) 0.061(3) 0.001(2) -0.022(3) -0.044(3)
N11 0.0254(14) 0.0290(14) 0.0207(13) -0.0005(11) -0.0025(11) -0.0101(12)
N12 0.0272(15) 0.0266(15) 0.0399(17) 0.0014(12) 0.0000(13) -0.0087(12)
N13 0.0226(14) 0.0421(18) 0.0379(17) -0.0149(14) -0.0033(12) -0.0124(13)
C106 0.0254(18) 0.033(2) 0.069(3) 0.0112(19) -0.0059(18) -0.0090(16)
C107 0.0261(18) 0.045(2) 0.045(2) 0.0145(18) -0.0117(16) -0.0132(16)
C108 0.0248(16) 0.0422(19) 0.0187(14) 0.0040(13) -0.0057(12) -0.0165(15)
C109 0.0305(18) 0.046(2) 0.0237(16) -0.0056(15) -0.0023(14) -0.0170(16)
C110 0.034(2) 0.061(3) 0.0300(19) -0.0095(18) -0.0092(15) -0.0214(19)
C111 0.047(2) 0.063(3) 0.043(2) -0.021(2) -0.0038(19) -0.030(2)
C112 0.047(2) 0.049(3) 0.052(3) -0.018(2) 0.000(2) -0.018(2)
C113 0.034(2) 0.045(2) 0.046(2) -0.0159(19) -0.0008(17) -0.0153(18)
C114 0.0488(16) 0.0444(15) 0.086(3) 0.0013(17) -0.0124(18) 0.0063(13)
C115 0.0488(16) 0.0444(15) 0.086(3) 0.0013(17) -0.0124(18) 0.0063(13)
C116 0.0488(16) 0.0444(15) 0.086(3) 0.0013(17) -0.0124(18) 0.0063(13)
C117 0.0488(16) 0.0444(15) 0.086(3) 0.0013(17) -0.0124(18) 0.0063(13)
C118 0.0488(16) 0.0444(15) 0.086(3) 0.0013(17) -0.0124(18) 0.0063(13)
C119 0.0488(16) 0.0444(15) 0.086(3) 0.0013(17) -0.0124(18) 0.0063(13)
C11A 0.0488(16) 0.0444(15) 0.086(3) 0.0013(17) -0.0124(18) 0.0063(13)
C11B 0.0488(16) 0.0444(15) 0.086(3) 0.0013(17) -0.0124(18) 0.0063(13)
C11C 0.0488(16) 0.0444(15) 0.086(3) 0.0013(17) -0.0124(18) 0.0063(13)
C11D 0.0488(16) 0.0444(15) 0.086(3) 0.0013(17) -0.0124(18) 0.0063(13)
C11E 0.0488(16) 0.0444(15) 0.086(3) 0.0013(17) -0.0124(18) 0.0063(13)
C11F 0.0488(16) 0.0444(15) 0.086(3) 0.0013(17) -0.0124(18) 0.0063(13)
O24 0.0439(16) 0.0431(16) 0.0462(17) -0.0022(13) -0.0046(13) -0.0220(13)
N14 0.047(2) 0.050(2) 0.050(2) -0.0058(17) -0.0050(17) -0.0229(18)
C120 0.044(2) 0.043(2) 0.038(2) 0.0003(17) -0.0010(18) -0.0148(19)
C121 0.067(4) 0.046(3) 0.105(5) 0.013(3) -0.020(3) -0.028(3)
C122 0.056(3) 0.085(4) 0.058(3) -0.010(3) -0.013(2) -0.030(3)
O25 0.103(2) 0.114(3) 0.0697(17) 0.0035(15) -0.0041(15) -0.056(2)
N15 0.103(2) 0.114(3) 0.0697(17) 0.0035(15) -0.0041(15) -0.056(2)
C123 0.103(2) 0.114(3) 0.0697(17) 0.0035(15) -0.0041(15) -0.056(2)
C124 0.103(2) 0.114(3) 0.0697(17) 0.0035(15) -0.0041(15) -0.056(2)
C125 0.103(2) 0.114(3) 0.0697(17) 0.0035(15) -0.0041(15) -0.056(2)
O26 0.194(5) 0.093(3) 0.080(2) -0.0298(19) 0.004(3) -0.020(3)
N16 0.194(5) 0.093(3) 0.080(2) -0.0298(19) 0.004(3) -0.020(3)
C126 0.194(5) 0.093(3) 0.080(2) -0.0298(19) 0.004(3) -0.020(3)
C127 0.194(5) 0.093(3) 0.080(2) -0.0298(19) 0.004(3) -0.020(3)
C128 0.194(5) 0.093(3) 0.080(2) -0.0298(19) 0.004(3) -0.020(3)

loop_
_atom_type_symbol
_atom_type_description
_atom_type_scat_dispersion_real
_atom_type_scat_dispersion_imag
_atom_type_scat_source
C C 0.0181 0.0091 'International Tables Vol C Tables 4.2.6.8 and 6.1.1.4'
H H 0.0000 0.0000 'International Tables Vol C Tables 4.2.6.8 and 6.1.1.4'
Cu Cu -1.9646 0.5888 'International Tables Vol C Tables 4.2.6.8 and 6.1.1.4'
N N 0.0311 0.0180 'International Tables Vol C Tables 4.2.6.8 and 6.1.1.4'
O O 0.0492 0.0322 'International Tables Vol C Tables 4.2.6.8 and 6.1.1.4'
Si Si 0.2541 0.3302 'International Tables Vol C Tables 4.2.6.8 and 6.1.1.4'

loop_
_geom_angle_atom_site_label_1
_geom_angle_atom_site_label_2
_geom_angle_atom_site_label_3
_geom_angle
_geom_angle_site_symmetry_1
_geom_angle_site_symmetry_3
_geom_angle_publ_flag
O6 Cu1 O9 170.75(10) . 2_667 ?
O6 Cu1 O7 96.02(9) . . ?
O9 Cu1 O7 80.71(9) 2_667 . ?
O6 Cu1 O8 86.54(9) . 2_667 ?
O9 Cu1 O8 94.59(9) 2_667 2_667 ?
O7 Cu1 O8 165.88(10) . 2_667 ?
O6 Cu1 O12 98.70(9) . . ?
O9 Cu1 O12 90.07(9) 2_667 . ?
O7 Cu1 O12 91.49(9) . . ?
O8 Cu1 O12 101.88(9) 2_667 . ?
O7 Cu2 O10 168.59(10) . 2_667 ?
O7 Cu2 O11 96.79(9) . . ?
O10 Cu2 O11 85.95(10) 2_667 . ?
O7 Cu2 O9 81.59(9) . 2_667 ?
O10 Cu2 O9 95.82(9) 2_667 2_667 ?
O11 Cu2 O9 178.13(10) . 2_667 ?
N1 Cu3 O10 94.52(13) . 2_667 ?
N1 Cu3 N5 153.44(14) . . ?
O10 Cu3 N5 97.73(11) 2_667 . ?
N1 Cu3 N3 81.48(15) . . ?
O10 Cu3 N3 162.70(13) 2_667 . ?
N5 Cu3 N3 93.00(14) . . ?
N1 Cu3 O11 116.10(12) . . ?
O10 Cu3 O11 75.54(9) 2_667 . ?
N5 Cu3 O11 89.82(10) . . ?
N3 Cu3 O11 91.03(11) . . ?
N4 Cu4 O8 173.15(11) . . ?
N4 Cu4 O11 90.56(11) . . ?
O8 Cu4 O11 94.92(9) . . ?
N4 Cu4 N6 80.64(13) . . ?
O8 Cu4 N6 93.16(11) . . ?
O11 Cu4 N6 165.60(11) . . ?
N4 Cu4 O6 102.93(11) . 2_667 ?
O8 Cu4 O6 81.08(9) . 2_667 ?
O11 Cu4 O6 91.34(9) . 2_667 ?
N6 Cu4 O6 101.69(11) . 2_667 ?
O6 Si1 O5 112.47(12) . . ?
O6 Si1 O1 107.61(12) . . ?
O5 Si1 O1 107.01(12) . . ?
O6 Si1 C1 117.92(14) . . ?
O5 Si1 C1 103.59(14) . . ?
O1 Si1 C1 107.68(14) . . ?
O7 Si2 O1 111.19(12) . . ?
O7 Si2 O2 108.46(12) . . ?
O1 Si2 O2 109.22(12) . . ?
O7 Si2 C7 114.10(14) . . ?
O1 Si2 C7 107.52(14) . . ?
O2 Si2 C7 106.15(14) . . ?
O8 Si3 O2 112.48(12) . . ?
O8 Si3 O3 108.24(12) . . ?
O2 Si3 O3 109.19(12) . . ?
O8 Si3 C13 109.20(14) . . ?
O2 Si3 C13 103.77(14) . . ?
O3 Si3 C13 114.02(14) . . ?
O9 Si4 O4 107.38(12) . . ?
O9 Si4 O3 108.83(12) . . ?
O4 Si4 O3 111.32(12) . . ?
O9 Si4 C19 115.98(13) . . ?
O4 Si4 C19 107.59(14) . . ?
O3 Si4 C19 105.78(14) . . ?
O10 Si5 O5 110.15(13) . . ?
O10 Si5 O4 110.24(12) . . ?
O5 Si5 O4 107.07(12) . . ?
O10 Si5 C25 113.87(14) . . ?
O5 Si5 C25 109.49(15) . . ?
O4 Si5 C25 105.73(14) . . ?
Si2 O1 Si1 136.23(15) . . ?
Si3 O2 Si2 138.17(15) . . ?
Si3 O3 Si4 129.47(14) . . ?
Si4 O4 Si5 129.45(14) . . ?
Si5 O5 Si1 141.59(15) . . ?
Si1 O6 Cu1 129.40(13) . . ?
Si1 O6 Cu4 129.68(13) . 2_667 ?
Cu1 O6 Cu4 92.99(9) . 2_667 ?
Si2 O7 Cu2 132.04(13) . . ?
Si2 O7 Cu1 125.84(13) . . ?
Cu2 O7 Cu1 98.36(10) . . ?
Si3 O8 Cu4 124.72(13) . . ?
Si3 O8 Cu1 125.53(13) . 2_667 ?
Cu4 O8 Cu1 99.08(10) . 2_667 ?
Si4 O9 Cu2 134.27(13) . 2_667 ?
Si4 O9 Cu1 127.54(13) . 2_667 ?
Cu2 O9 Cu1 98.19(10) 2_667 2_667 ?
Si5 O10 Cu2 118.02(13) . 2_667 ?
Si5 O10 Cu3 134.04(14) . 2_667 ?
Cu2 O10 Cu3 102.64(10) 2_667 2_667 ?
Cu2 O11 Cu4 106.65(10) . . ?
Cu2 O11 Cu3 90.54(9) . . ?
Cu4 O11 Cu3 110.11(10) . . ?
Cu2 O11 H11O 103.1 . . ?
Cu4 O11 H11O 103.1 . . ?
Cu3 O11 H11O 138.6 . . ?
C6 C1 C2 117.2(3) . . ?
C6 C1 Si1 120.0(3) . . ?
C2 C1 Si1 122.6(3) . . ?
C3 C2 C1 121.5(4) . . ?
C3 C2 H2 119.2 . . ?
C1 C2 H2 119.2 . . ?
C2 C3 C4 120.5(4) . . ?
C2 C3 H3 119.8 . . ?
C4 C3 H3 119.8 . . ?
C5 C4 C3 118.6(4) . . ?
C5 C4 H4 120.7 . . ?
C3 C4 H4 120.7 . . ?
C4 C5 C6 120.7(4) . . ?
C4 C5 H5 119.6 . . ?
C6 C5 H5 119.6 . . ?
C1 C6 C5 121.5(4) . . ?
C1 C6 H6 119.3 . . ?
C5 C6 H6 119.3 . . ?
C12 C7 C8 117.7(3) . . ?
C12 C7 Si2 120.1(3) . . ?
C8 C7 Si2 122.3(3) . . ?
C9 C8 C7 121.3(4) . . ?
C9 C8 H8 119.4 . . ?
C7 C8 H8 119.4 . . ?
C10 C9 C8 120.3(4) . . ?
C10 C9 H9 119.8 . . ?
C8 C9 H9 119.8 . . ?
C9 C10 C11 120.0(4) . . ?
C9 C10 H10 120.0 . . ?
C11 C10 H10 120.0 . . ?
C10 C11 C12 119.6(4) . . ?
C10 C11 H11 120.2 . . ?
C12 C11 H11 120.2 . . ?
C7 C12 C11 121.2(4) . . ?
C7 C12 H12 119.4 . . ?
C11 C12 H12 119.4 . . ?
C18 C13 C14 117.6(3) . . ?
C18 C13 Si3 119.8(3) . . ?
C14 C13 Si3 122.3(3) . . ?
C15 C14 C13 121.0(4) . . ?
C15 C14 H14 119.5 . . ?
C13 C14 H14 119.5 . . ?
C16 C15 C14 120.1(4) . . ?
C16 C15 H15 119.9 . . ?
C14 C15 H15 119.9 . . ?
C15 C16 C17 120.0(4) . . ?
C15 C16 H16 120.0 . . ?
C17 C16 H16 120.0 . . ?
C16 C17 C18 119.9(4) . . ?
C16 C17 H17 120.1 . . ?
C18 C17 H17 120.1 . . ?
C17 C18 C13 121.4(4) . . ?
C17 C18 H18 119.3 . . ?
C13 C18 H18 119.3 . . ?
C24 C19 C20 117.3(3) . . ?
C24 C19 Si4 121.0(3) . . ?
C20 C19 Si4 121.7(3) . . ?
C21 C20 C19 120.8(3) . . ?
C21 C20 H20 119.6 . . ?
C19 C20 H20 119.6 . . ?
C22 C21 C20 120.1(4) . . ?
C22 C21 H21 119.9 . . ?
C20 C21 H21 119.9 . . ?
C21 C22 C23 120.1(4) . . ?
C21 C22 H22 119.9 . . ?
C23 C22 H22 119.9 . . ?
C22 C23 C24 119.7(4) . . ?
C22 C23 H23 120.2 . . ?
C24 C23 H23 120.2 . . ?
C23 C24 C19 121.9(4) . . ?
C23 C24 H24 119.0 . . ?
C19 C24 H24 119.0 . . ?
C26 C25 C30 117.7(4) . . ?
C26 C25 Si5 123.8(3) . . ?
C30 C25 Si5 118.5(3) . . ?
C25 C26 C27 121.3(6) . . ?
C25 C26 H26 119.3 . . ?
C27 C26 H26 119.3 . . ?
C28 C27 C26 120.7(6) . . ?
C28 C27 H27 119.7 . . ?
C26 C27 H27 119.7 . . ?
C27 C28 C29 119.9(5) . . ?
C27 C28 H28 120.0 . . ?
C29 C28 H28 120.0 . . ?
C28 C29 C30 119.2(7) . . ?
C28 C29 H29 120.4 . . ?
C30 C29 H29 120.4 . . ?
C29 C30 C25 121.0(6) . . ?
C29 C30 H30 119.5 . . ?
C25 C30 H30 119.5 . . ?
N2 N1 C33 110.6(3) . . ?
N2 N1 Cu3 133.7(3) . . ?
C33 N1 Cu3 115.2(3) . . ?
N1 N2 C31 106.0(4) . . ?
C38 N3 C34 119.9(4) . . ?
C38 N3 Cu3 126.6(3) . . ?
C34 N3 Cu3 113.3(3) . . ?
N2 C31 C32 110.6(4) . . ?
N2 C31 C39 119.8(5) . . ?
C32 C31 C39 129.6(4) . . ?
C33 C32 C31 104.7(4) . . ?
C33 C32 H32 127.7 . . ?
C31 C32 H32 127.7 . . ?
N1 C33 C32 108.2(4) . . ?
N1 C33 C34 115.6(4) . . ?
C32 C33 C34 136.2(4) . . ?
N3 C34 C35 120.9(5) . . ?
N3 C34 C33 114.1(3) . . ?
C35 C34 C33 124.9(5) . . ?
C36 C35 C34 118.7(6) . . ?
C36 C35 H35 120.7 . . ?
C34 C35 H35 120.7 . . ?
C37 C36 C35 120.4(5) . . ?
C37 C36 H36 119.8 . . ?
C35 C36 H36 119.8 . . ?
C36 C37 C38 118.4(6) . . ?
C36 C37 H37 120.8 . . ?
C38 C37 H37 120.8 . . ?
N3 C38 C37 121.8(6) . . ?
N3 C38 H38 119.1 . . ?
C37 C38 H38 119.1 . . ?
C44 C39 C40 118.0(6) . . ?
C44 C39 C31 121.8(5) . . ?
C40 C39 C31 120.2(6) . . ?
C39 C40 C41 120.3(9) . . ?
C39 C40 H40 119.8 . . ?
C41 C40 H40 119.8 . . ?
C42 C41 C40 119.9(8) . . ?
C42 C41 H41 120.1 . . ?
C40 C41 H41 120.1 . . ?
C43 C42 C41 120.3(7) . . ?
C43 C42 H42 119.9 . . ?
C41 C42 H42 119.9 . . ?
C42 C43 C44 120.7(9) . . ?
C42 C43 H43 119.7 . . ?
C44 C43 H43 119.7 . . ?
C43 C44 C39 120.9(7) . . ?
C43 C44 H44 119.6 . . ?
C39 C44 H44 119.6 . . ?
C47 N4 N5 110.0(3) . . ?
C47 N4 Cu4 116.9(3) . . ?
N5 N4 Cu4 133.1(2) . . ?
N4 N5 C45 107.1(3) . . ?
N4 N5 Cu3 115.6(2) . . ?
C45 N5 Cu3 136.8(3) . . ?
C52 N6 C48 119.0(3) . . ?
C52 N6 Cu4 127.0(2) . . ?
C48 N6 Cu4 113.8(3) . . ?
N5 C45 C46 108.9(4) . . ?
N5 C45 C53 122.3(4) . . ?
C46 C45 C53 128.8(4) . . ?
C47 C46 C45 105.7(4) . . ?
C47 C46 H46 127.2 . . ?
C45 C46 H46 127.2 . . ?
N4 C47 C46 108.3(4) . . ?
N4 C47 C48 115.4(3) . . ?
C46 C47 C48 136.2(4) . . ?
N6 C48 C49 121.3(4) . . ?
N6 C48 C47 113.1(3) . . ?
C49 C48 C47 125.6(4) . . ?
C48 C49 C50 119.2(4) . . ?
C48 C49 H49 120.4 . . ?
C50 C49 H49 120.4 . . ?
C51 C50 C49 119.5(4) . . ?
C51 C50 H50 120.3 . . ?
C49 C50 H50 120.3 . . ?
C50 C51 C52 118.2(4) . . ?
C50 C51 H51 120.9 . . ?
C52 C51 H51 120.9 . . ?
N6 C52 C51 122.9(4) . . ?
N6 C52 H52 118.6 . . ?
C51 C52 H52 118.6 . . ?
C58 C53 C54 118.4(6) . . ?
C58 C53 C45 124.2(5) . . ?
C54 C53 C45 117.2(6) . . ?
C53 C54 C55 119.5(9) . . ?
C53 C54 H54 120.3 . . ?
C55 C54 H54 120.3 . . ?
C56 C55 C54 121.2(8) . . ?
C56 C55 H55 119.4 . . ?
C54 C55 H55 119.4 . . ?
C57 C56 C55 118.3(6) . . ?
C57 C56 H56 120.8 . . ?
C55 C56 H56 120.8 . . ?
C56 C57 C58 121.3(8) . . ?
C56 C57 H57 119.3 . . ?
C58 C57 H57 119.3 . . ?
C53 C58 C57 121.2(6) . . ?
C53 C58 H58 119.4 . . ?
C57 C58 H58 119.4 . . ?
C59 O12 Cu1 120.4(2) . . ?
C59 N7 C60 120.3(4) . . ?
C59 N7 C61 121.2(4) . . ?
C60 N7 C61 118.6(4) . . ?
O12 C59 N7 125.0(4) . . ?
O12 C59 H59 117.5 . . ?
N7 C59 H59 117.5 . . ?
N7 C60 H60A 109.5 . . ?
N7 C60 H60B 109.5 . . ?
H60A C60 H60B 109.5 . . ?
N7 C60 H60C 109.5 . . ?
H60A C60 H60C 109.5 . . ?
H60B C60 H60C 109.5 . . ?
N7 C61 H61A 109.5 . . ?
N7 C61 H61B 109.5 . . ?
H61A C61 H61B 109.5 . . ?
N7 C61 H61C 109.5 . . ?
H61A C61 H61C 109.5 . . ?
H61B C61 H61C 109.5 . . ?
O18 Cu5 O21 176.88(9) . 2_566 ?
O18 Cu5 O20 86.82(10) . 2_566 ?
O21 Cu5 O20 94.97(10) 2_566 2_566 ?
O18 Cu5 O19 96.58(9) . . ?
O21 Cu5 O19 81.06(9) 2_566 . ?
O20 Cu5 O19 165.37(9) 2_566 . ?
O18 Cu5 O24 91.90(10) . . ?
O21 Cu5 O24 90.40(11) 2_566 . ?
O20 Cu5 O24 97.82(10) 2_566 . ?
O19 Cu5 O24 96.28(10) . . ?
O23 Cu6 O21 173.28(10) . 2_566 ?
O23 Cu6 O22 85.26(10) . 2_566 ?
O21 Cu6 O22 96.81(10) 2_566 2_566 ?
O23 Cu6 O19 96.08(10) . . ?
O21 Cu6 O19 81.45(9) 2_566 . ?
O22 Cu6 O19 176.04(10) 2_566 . ?
N8 Cu7 O22 96.58(12) . 2_566 ?
N8 Cu7 N12 146.06(14) . . ?
O22 Cu7 N12 99.69(12) 2_566 . ?
N8 Cu7 N10 80.95(14) . . ?
O22 Cu7 N10 158.51(12) 2_566 . ?
N12 Cu7 N10 93.74(13) . . ?
N8 Cu7 O23 125.41(12) . . ?
O22 Cu7 O23 75.11(9) 2_566 . ?
N12 Cu7 O23 87.67(11) . . ?
N10 Cu7 O23 88.85(11) . . ?
N11 Cu8 O20 172.30(11) . . ?
N11 Cu8 O23 89.03(11) . . ?
O20 Cu8 O23 98.06(10) . . ?
N11 Cu8 N13 79.88(13) . . ?
O20 Cu8 N13 92.44(11) . . ?
O23 Cu8 N13 157.76(13) . . ?
N11 Cu8 O18 105.13(10) . 2_566 ?
O20 Cu8 O18 78.33(9) . 2_566 ?
O23 Cu8 O18 87.48(8) . 2_566 ?
N13 Cu8 O18 113.93(12) . 2_566 ?
O18 Si6 O17 110.20(13) . . ?
O18 Si6 O13 110.89(12) . . ?
O17 Si6 O13 107.71(13) . . ?
O18 Si6 C62 115.26(14) . . ?
O17 Si6 C62 105.39(16) . . ?
O13 Si6 C62 107.00(15) . . ?
O19 Si7 O13 109.41(12) . . ?
O19 Si7 O14 112.35(12) . . ?
O13 Si7 O14 107.81(13) . . ?
O19 Si7 C68 108.37(14) . . ?
O13 Si7 C68 113.16(14) . . ?
O14 Si7 C68 105.77(15) . . ?
O20 Si8 O14 110.10(12) . . ?
O20 Si8 O15 109.23(13) . . ?
O14 Si8 O15 110.28(14) . . ?
O20 Si8 C74 109.71(14) . . ?
O14 Si8 C74 110.36(14) . . ?
O15 Si8 C74 107.10(14) . . ?
O21 Si9 O16 108.13(13) . . ?
O21 Si9 O15 107.92(13) . . ?
O16 Si9 O15 109.22(14) . . ?
O21 Si9 C80 114.78(15) . . ?
O16 Si9 C80 108.43(15) . . ?
O15 Si9 C80 108.26(15) . . ?
O22 Si10 O17 109.98(13) . . ?
O22 Si10 O16 109.19(13) . . ?
O17 Si10 O16 107.52(14) . . ?
O22 Si10 C86 121.22(11) . . ?
O17 Si10 C86 105.39(16) . . ?
O16 Si10 C86 102.67(16) . . ?
O22 Si10 C86A 116.76(18) . . ?
O17 Si10 C86A 108.0(2) . . ?
O16 Si10 C86A 104.90(14) . . ?
Si7 O13 Si6 134.04(15) . . ?
Si8 O14 Si7 137.33(15) . . ?
Si8 O15 Si9 127.92(15) . . ?
Si9 O16 Si10 127.24(15) . . ?
Si10 O17 Si6 141.70(16) . . ?
Si6 O18 Cu5 124.10(13) . . ?
Si6 O18 Cu8 135.19(13) . 2_566 ?
Cu5 O18 Cu8 91.92(9) . 2_566 ?
Si7 O19 Cu6 124.88(13) . . ?
Si7 O19 Cu5 124.06(13) . . ?
Cu6 O19 Cu5 97.50(10) . . ?
Si8 O20 Cu8 126.88(14) . . ?
Si8 O20 Cu5 122.71(13) . 2_566 ?
Cu8 O20 Cu5 102.92(10) . 2_566 ?
Si9 O21 Cu6 131.55(14) . 2_566 ?
Si9 O21 Cu5 128.45(14) . 2_566 ?
Cu6 O21 Cu5 99.47(10) 2_566 2_566 ?
Si10 O22 Cu7 138.79(15) . 2_566 ?
Si10 O22 Cu6 115.99(14) . 2_566 ?
Cu7 O22 Cu6 103.54(11) 2_566 2_566 ?
Cu6 O23 Cu8 104.89(11) . . ?
Cu6 O23 Cu7 91.10(9) . . ?
Cu8 O23 Cu7 111.34(10) . . ?
Cu6 O23 H23O 101.3 . . ?
Cu8 O23 H23O 101.3 . . ?
Cu7 O23 H23O 140.7 . . ?
C63 C62 C67 117.5(4) . . ?
C63 C62 Si6 120.0(3) . . ?
C67 C62 Si6 122.3(3) . . ?
C62 C63 C64 122.1(4) . . ?
C62 C63 H63 118.9 . . ?
C64 C63 H63 118.9 . . ?
C65 C64 C63 119.3(4) . . ?
C65 C64 H64 120.4 . . ?
C63 C64 H64 120.4 . . ?
C64 C65 C66 120.4(4) . . ?
C64 C65 H65 119.8 . . ?
C66 C65 H65 119.8 . . ?
C65 C66 C67 119.6(5) . . ?
C65 C66 H66 120.2 . . ?
C67 C66 H66 120.2 . . ?
C62 C67 C66 121.0(5) . . ?
C62 C67 H67 119.5 . . ?
C66 C67 H67 119.5 . . ?
C73 C68 C69 117.4(3) . . ?
C73 C68 Si7 122.9(3) . . ?
C69 C68 Si7 119.4(3) . . ?
C70 C69 C68 121.3(4) . . ?
C70 C69 H69 119.4 . . ?
C68 C69 H69 119.4 . . ?
C71 C70 C69 119.8(4) . . ?
C71 C70 H70 120.1 . . ?
C69 C70 H70 120.1 . . ?
C72 C71 C70 120.0(4) . . ?
C72 C71 H71 120.0 . . ?
C70 C71 H71 120.0 . . ?
C71 C72 C73 119.7(4) . . ?
C71 C72 H72 120.2 . . ?
C73 C72 H72 120.2 . . ?
C72 C73 C68 121.8(4) . . ?
C72 C73 H73 119.1 . . ?
C68 C73 H73 119.1 . . ?
C79 C74 C75 117.5(3) . . ?
C79 C74 Si8 121.4(3) . . ?
C75 C74 Si8 120.7(3) . . ?
C76 C75 C74 121.7(4) . . ?
C76 C75 H75 119.1 . . ?
C74 C75 H75 119.1 . . ?
C77 C76 C75 119.4(4) . . ?
C77 C76 H76 120.3 . . ?
C75 C76 H76 120.3 . . ?
C78 C77 C76 119.9(4) . . ?
C78 C77 H77 120.0 . . ?
C76 C77 H77 120.0 . . ?
C77 C78 C79 120.2(4) . . ?
C77 C78 H78 119.9 . . ?
C79 C78 H78 119.9 . . ?
C74 C79 C78 121.1(4) . . ?
C74 C79 H79 119.4 . . ?
C78 C79 H79 119.4 . . ?
C81 C80 C85 117.5(4) . . ?
C81 C80 Si9 122.7(3) . . ?
C85 C80 Si9 119.7(3) . . ?
C80 C81 C82 121.4(4) . . ?
C80 C81 H81 119.3 . . ?
C82 C81 H81 119.3 . . ?
C83 C82 C81 120.0(4) . . ?
C83 C82 H82 120.0 . . ?
C81 C82 H82 120.0 . . ?
C84 C83 C82 119.5(4) . . ?
C84 C83 H83 120.3 . . ?
C82 C83 H83 120.3 . . ?
C83 C84 C85 119.9(5) . . ?
C83 C84 H84 120.1 . . ?
C85 C84 H84 120.1 . . ?
C84 C85 C80 121.6(4) . . ?
C84 C85 H85 119.2 . . ?
C80 C85 H85 119.2 . . ?
C91 C86 C87 120.0(2) . . ?
C91 C86 Si10 122.0(3) . . ?
C87 C86 Si10 118.0(3) . . ?
C88 C87 C86 120.0(2) . . ?
C88 C87 H87A 120.0 . . ?
C86 C87 H87A 120.0 . . ?
C89 C88 C87 119.9(2) . . ?
C89 C88 H88A 120.0 . . ?
C87 C88 H88A 120.0 . . ?
C88 C89 C90 120.1(2) . . ?
C88 C89 H89A 119.9 . . ?
C90 C89 H89A 119.9 . . ?
C91 C90 C89 119.8(2) . . ?
C91 C90 H90A 120.1 . . ?
C89 C90 H90A 120.1 . . ?
C86 C91 C90 120.1(2) . . ?
C86 C91 H91A 120.0 . . ?
C90 C91 H91A 120.0 . . ?
C87A C86A C91A 119.8(2) . . ?
C87A C86A Si10 122.5(4) . . ?
C91A C86A Si10 117.8(4) . . ?
C86A C87A C88A 120.2(2) . . ?
C86A C87A H87B 119.9 . . ?
C88A C87A H87B 119.9 . . ?
C87A C88A C89A 120.1(2) . . ?
C87A C88A H88B 120.0 . . ?
C89A C88A H88B 120.0 . . ?
C88A C89A C90A 119.8(2) . . ?
C88A C89A H89B 120.1 . . ?
C90A C89A H89B 120.1 . . ?
C91A C90A C89A 120.0(2) . . ?
C91A C90A H90B 120.0 . . ?
C89A C90A H90B 120.0 . . ?
C90A C91A C86A 120.2(2) . . ?
C90A C91A H91B 119.9 . . ?
C86A C91A H91B 119.9 . . ?
N9 N8 C94 110.9(3) . . ?
N9 N8 Cu7 133.3(3) . . ?
C94 N8 Cu7 115.5(3) . . ?
N8 N9 C92 105.9(3) . . ?
C99 N10 C95 119.5(3) . . ?
C99 N10 Cu7 126.2(3) . . ?
C95 N10 Cu7 113.6(3) . . ?
N9 C92 C93 111.0(4) . . ?
N9 C92 C100 119.1(4) . . ?
C93 C92 C100 129.9(4) . . ?
C94 C93 C92 104.1(4) . . ?
C94 C93 H93 128.0 . . ?
C92 C93 H93 128.0 . . ?
N8 C94 C93 108.2(4) . . ?
N8 C94 C95 115.5(3) . . ?
C93 C94 C95 136.4(4) . . ?
N10 C95 C96 120.5(4) . . ?
N10 C95 C94 114.0(3) . . ?
C96 C95 C94 125.5(4) . . ?
C97 C96 C95 120.0(4) . . ?
C97 C96 H96 120.0 . . ?
C95 C96 H96 120.0 . . ?
C96 C97 C98 119.0(4) . . ?
C96 C97 H97 120.5 . . ?
C98 C97 H97 120.5 . . ?
C99 C98 C97 118.3(4) . . ?
C99 C98 H98 120.8 . . ?
C97 C98 H98 120.8 . . ?
N10 C99 C98 122.6(4) . . ?
N10 C99 H99 118.7 . . ?
C98 C99 H99 118.7 . . ?
C101 C100 C105 118.4(5) . . ?
C101 C100 C92 121.0(4) . . ?
C105 C100 C92 120.6(5) . . ?
C100 C101 C102 121.7(6) . . ?
C100 C101 H101 119.1 . . ?
C102 C101 H101 119.1 . . ?
C103 C102 C101 118.9(7) . . ?
C103 C102 H102 120.5 . . ?
C101 C102 H102 120.5 . . ?
C104 C103 C102 120.5(6) . . ?
C104 C103 H103 119.8 . . ?
C102 C103 H103 119.8 . . ?
C103 C104 C105 121.1(5) . . ?
C103 C104 H104 119.5 . . ?
C105 C104 H104 119.5 . . ?
C100 C105 C104 119.4(6) . . ?
C100 C105 H105 120.3 . . ?
C104 C105 H105 120.3 . . ?
C108 N11 N12 109.4(3) . . ?
C108 N11 Cu8 117.3(2) . . ?
N12 N11 Cu8 133.3(2) . . ?
N11 N12 C106 106.9(3) . . ?
N11 N12 Cu7 116.0(2) . . ?
C106 N12 Cu7 135.4(3) . . ?
C113 N13 C109 118.4(3) . . ?
C113 N13 Cu8 127.8(3) . . ?
C109 N13 Cu8 113.8(3) . . ?
N12 C106 C107 109.5(4) . . ?
N12 C106 C11A 130.1(4) . . ?
C107 C106 C11A 120.2(4) . . ?
N12 C106 C114 117.1(4) . . ?
C107 C106 C114 131.8(4) . . ?
C108 C107 C106 104.4(3) . . ?
C108 C107 H107 127.8 . . ?
C106 C107 H107 127.8 . . ?
N11 C108 C107 109.8(3) . . ?
N11 C108 C109 114.9(3) . . ?
C107 C108 C109 135.2(3) . . ?
N13 C109 C110 121.5(4) . . ?
N13 C109 C108 113.8(3) . . ?
C110 C109 C108 124.7(4) . . ?
C111 C110 C109 119.3(4) . . ?
C111 C110 H110 120.4 . . ?
C109 C110 H110 120.4 . . ?
C110 C111 C112 119.6(4) . . ?
C110 C111 H111 120.2 . . ?
C112 C111 H111 120.2 . . ?
C111 C112 C113 118.4(4) . . ?
C111 C112 H112 120.8 . . ?
C113 C112 H112 120.8 . . ?
N13 C113 C112 122.6(4) . . ?
N13 C113 H113 118.7 . . ?
C112 C113 H113 118.7 . . ?
C115 C114 C119 119.9(2) . . ?
C115 C114 C106 124.8(5) . . ?
C119 C114 C106 115.3(5) . . ?
C114 C115 C116 120.0(2) . . ?
C114 C115 H11A 120.0 . . ?
C116 C115 H11A 120.0 . . ?
C117 C116 C115 120.1(2) . . ?
C117 C116 H11G 120.0 . . ?
C115 C116 H11G 120.0 . . ?
C116 C117 C118 120.0(2) . . ?
C116 C117 H11H 120.0 . . ?
C118 C117 H11H 120.0 . . ?
C119 C118 C117 120.0(2) . . ?
C119 C118 H11I 120.0 . . ?
C117 C118 H11I 120.0 . . ?
C118 C119 C114 120.1(2) . . ?
C118 C119 H11J 120.0 . . ?
C114 C119 H11J 120.0 . . ?
C11B C11A C11F 120.0(2) . . ?
C11B C11A C106 118.4(5) . . ?
C11F C11A C106 121.6(5) . . ?
C11A C11B C11C 119.9(2) . . ?
C11A C11B H11B 120.1 . . ?
C11C C11B H11B 120.1 . . ?
C11D C11C C11B 120.1(2) . . ?
C11D C11C H11C 120.0 . . ?
C11B C11C H11C 120.0 . . ?
C11E C11D C11C 120.0(2) . . ?
C11E C11D H11D 120.0 . . ?
C11C C11D H11D 120.0 . . ?
C11F C11E C11D 119.9(2) . . ?
C11F C11E H11E 120.0 . . ?
C11D C11E H11E 120.0 . . ?
C11E C11F C11A 120.1(2) . . ?
C11E C11F H11F 120.0 . . ?
C11A C11F H11F 120.0 . . ?
C120 O24 Cu5 128.3(3) . . ?
C120 N14 C121 121.6(4) . . ?
C120 N14 C122 120.1(5) . . ?
C121 N14 C122 118.3(4) . . ?
O24 C120 N14 124.5(4) . . ?
O24 C120 H120 117.8 . . ?
N14 C120 H120 117.8 . . ?
N14 C121 H12A 109.5 . . ?
N14 C121 H12B 109.5 . . ?
H12A C121 H12B 109.5 . . ?
N14 C121 H12C 109.5 . . ?
H12A C121 H12C 109.5 . . ?
H12B C121 H12C 109.5 . . ?
N14 C122 H12D 109.5 . . ?
N14 C122 H12E 109.5 . . ?
H12D C122 H12E 109.5 . . ?
N14 C122 H12F 109.5 . . ?
H12D C122 H12F 109.5 . . ?
H12E C122 H12F 109.5 . . ?
C123 N15 C125 121.0(3) . . ?
C123 N15 C124 120.8(2) . . ?
C125 N15 C124 118.2(2) . . ?
O25 C123 N15 124.2(3) . . ?
O25 C123 H123 117.9 . . ?
N15 C123 H123 117.9 . . ?
N15 C124 H12G 109.5 . . ?
N15 C124 H12H 109.5 . . ?
H12G C124 H12H 109.5 . . ?
N15 C124 H12I 109.5 . . ?
H12G C124 H12I 109.5 . . ?
H12H C124 H12I 109.5 . . ?
N15 C125 H12J 109.5 . . ?
N15 C125 H12K 109.5 . . ?
H12J C125 H12K 109.5 . . ?
N15 C125 H12L 109.5 . . ?
H12J C125 H12L 109.5 . . ?
H12K C125 H12L 109.5 . . ?
C126 N16 C128 121.7(3) . . ?
C126 N16 C127 120.5(2) . . ?
C128 N16 C127 117.8(2) . . ?
O26 C126 N16 124.0(4) . . ?
O26 C126 H126 118.0 . . ?
N16 C126 H126 118.0 . . ?
N16 C127 H12M 109.5 . . ?
N16 C127 H12N 109.5 . . ?
H12M C127 H12N 109.5 . . ?
N16 C127 H12O 109.5 . . ?
H12M C127 H12O 109.5 . . ?
H12N C127 H12O 109.5 . . ?
N16 C128 H12P 109.5 . . ?
N16 C128 H12Q 109.5 . . ?
H12P C128 H12Q 109.5 . . ?
N16 C128 H12R 109.5 . . ?
H12P C128 H12R 109.5 . . ?
H12Q C128 H12R 109.5 . . ?

loop_
_geom_bond_atom_site_label_1
_geom_bond_atom_site_label_2
_geom_bond_distance
_geom_bond_site_symmetry_2
_geom_bond_publ_flag
Cu1 O6 1.946(2) . ?
Cu1 O9 1.958(2) 2_667 ?
Cu1 O7 1.972(2) . ?
Cu1 O8 1.979(2) 2_667 ?
Cu1 O12 2.320(2) . ?
Cu2 O7 1.938(2) . ?
Cu2 O10 1.939(2) 2_667 ?
Cu2 O11 1.952(2) . ?
Cu2 O9 1.957(2) 2_667 ?
Cu3 N1 1.940(3) . ?
Cu3 O10 1.974(2) 2_667 ?
Cu3 N5 1.990(3) . ?
Cu3 N3 2.039(3) . ?
Cu3 O11 2.332(2) . ?
Cu4 N4 1.935(3) . ?
Cu4 O8 1.955(2) . ?
Cu4 O11 2.002(2) . ?
Cu4 N6 2.036(3) . ?
Cu4 O6 2.176(2) 2_667 ?
Si1 O6 1.606(2) . ?
Si1 O5 1.633(2) . ?
Si1 O1 1.641(2) . ?
Si1 C1 1.858(3) . ?
Si2 O7 1.609(2) . ?
Si2 O1 1.622(2) . ?
Si2 O2 1.636(2) . ?
Si2 C7 1.866(3) . ?
Si3 O8 1.616(2) . ?
Si3 O2 1.630(2) . ?
Si3 O3 1.635(2) . ?
Si3 C13 1.865(3) . ?
Si4 O9 1.616(2) . ?
Si4 O4 1.629(2) . ?
Si4 O3 1.636(2) . ?
Si4 C19 1.854(3) . ?
Si5 O10 1.609(2) . ?
Si5 O5 1.625(2) . ?
Si5 O4 1.643(2) . ?
Si5 C25 1.857(4) . ?
O11 H11O 0.9300 . ?
C1 C6 1.382(6) . ?
C1 C2 1.386(5) . ?
C2 C3 1.383(6) . ?
C2 H2 0.9500 . ?
C3 C4 1.385(7) . ?
C3 H3 0.9500 . ?
C4 C5 1.369(7) . ?
C4 H4 0.9500 . ?
C5 C6 1.389(6) . ?
C5 H5 0.9500 . ?
C6 H6 0.9500 . ?
C7 C12 1.398(5) . ?
C7 C8 1.401(5) . ?
C8 C9 1.392(5) . ?
C8 H8 0.9500 . ?
C9 C10 1.377(7) . ?
C9 H9 0.9500 . ?
C10 C11 1.391(7) . ?
C10 H10 0.9500 . ?
C11 C12 1.403(5) . ?
C11 H11 0.9500 . ?
C12 H12 0.9500 . ?
C13 C18 1.397(5) . ?
C13 C14 1.399(5) . ?
C14 C15 1.398(5) . ?
C14 H14 0.9500 . ?
C15 C16 1.379(7) . ?
C15 H15 0.9500 . ?
C16 C17 1.381(7) . ?
C16 H16 0.9500 . ?
C17 C18 1.396(5) . ?
C17 H17 0.9500 . ?
C18 H18 0.9500 . ?
C19 C24 1.399(5) . ?
C19 C20 1.406(5) . ?
C20 C21 1.397(5) . ?
C20 H20 0.9500 . ?
C21 C22 1.382(6) . ?
C21 H21 0.9500 . ?
C22 C23 1.385(6) . ?
C22 H22 0.9500 . ?
C23 C24 1.385(5) . ?
C23 H23 0.9500 . ?
C24 H24 0.9500 . ?
C25 C26 1.351(6) . ?
C25 C30 1.388(7) . ?
C26 C27 1.387(8) . ?
C26 H26 0.9500 . ?
C27 C28 1.332(11) . ?
C27 H27 0.9500 . ?
C28 C29 1.378(12) . ?
C28 H28 0.9500 . ?
C29 C30 1.381(8) . ?
C29 H29 0.9500 . ?
C30 H30 0.9500 . ?
N1 N2 1.349(5) . ?
N1 C33 1.363(5) . ?
N2 C31 1.355(6) . ?
N3 C38 1.340(6) . ?
N3 C34 1.349(6) . ?
C31 C32 1.401(8) . ?
C31 C39 1.464(7) . ?
C32 C33 1.379(7) . ?
C32 H32 0.9500 . ?
C33 C34 1.455(7) . ?
C34 C35 1.398(6) . ?
C35 C36 1.378(10) . ?
C35 H35 0.9500 . ?
C36 C37 1.377(10) . ?
C36 H36 0.9500 . ?
C37 C38 1.392(7) . ?
C37 H37 0.9500 . ?
C38 H38 0.9500 . ?
C39 C44 1.386(9) . ?
C39 C40 1.397(8) . ?
C40 C41 1.399(12) . ?
C40 H40 0.9500 . ?
C41 C42 1.372(15) . ?
C41 H41 0.9500 . ?
C42 C43 1.356(13) . ?
C42 H42 0.9500 . ?
C43 C44 1.385(8) . ?
C43 H43 0.9500 . ?
C44 H44 0.9500 . ?
N4 C47 1.333(5) . ?
N4 N5 1.352(4) . ?
N5 C45 1.356(5) . ?
N6 C52 1.334(5) . ?
N6 C48 1.357(5) . ?
C45 C46 1.387(7) . ?
C45 C53 1.485(6) . ?
C46 C47 1.383(6) . ?
C46 H46 0.9500 . ?
C47 C48 1.464(6) . ?
C48 C49 1.380(6) . ?
C49 C50 1.391(8) . ?
C49 H49 0.9500 . ?
C50 C51 1.382(7) . ?
C50 H50 0.9500 . ?
C51 C52 1.384(5) . ?
C51 H51 0.9500 . ?
C52 H52 0.9500 . ?
C53 C58 1.337(9) . ?
C53 C54 1.386(9) . ?
C54 C55 1.396(10) . ?
C54 H54 0.9500 . ?
C55 C56 1.364(14) . ?
C55 H55 0.9500 . ?
C56 C57 1.335(11) . ?
C56 H56 0.9500 . ?
C57 C58 1.398(7) . ?
C57 H57 0.9500 . ?
C58 H58 0.9500 . ?
O12 C59 1.238(5) . ?
N7 C59 1.326(5) . ?
N7 C60 1.451(6) . ?
N7 C61 1.451(6) . ?
C59 H59 0.9500 . ?
C60 H60A 0.9800 . ?
C60 H60B 0.9800 . ?
C60 H60C 0.9800 . ?
C61 H61A 0.9800 . ?
C61 H61B 0.9800 . ?
C61 H61C 0.9800 . ?
Cu5 O18 1.941(2) . ?
Cu5 O21 1.953(2) 2_566 ?
Cu5 O20 1.980(2) 2_566 ?
Cu5 O19 1.986(2) . ?
Cu5 O24 2.335(3) . ?
Cu6 O23 1.943(2) . ?
Cu6 O21 1.949(2) 2_566 ?
Cu6 O22 1.964(2) 2_566 ?
Cu6 O19 1.974(2) . ?
Cu7 N8 1.946(3) . ?
Cu7 O22 1.958(3) 2_566 ?
Cu7 N12 2.015(3) . ?
Cu7 N10 2.037(3) . ?
Cu7 O23 2.353(2) . ?
Cu8 N11 1.933(3) . ?
Cu8 O20 1.937(2) . ?
Cu8 O23 1.999(2) . ?
Cu8 N13 2.041(3) . ?
Cu8 O18 2.306(2) 2_566 ?
Si6 O18 1.616(2) . ?
Si6 O17 1.636(3) . ?
Si6 O13 1.644(2) . ?
Si6 C62 1.868(4) . ?
Si7 O19 1.617(2) . ?
Si7 O13 1.622(2) . ?
Si7 O14 1.637(2) . ?
Si7 C68 1.867(4) . ?
Si8 O20 1.612(2) . ?
Si8 O14 1.629(2) . ?
Si8 O15 1.636(3) . ?
Si8 C74 1.866(3) . ?
Si9 O21 1.615(2) . ?
Si9 O16 1.625(3) . ?
Si9 O15 1.642(3) . ?
Si9 C80 1.867(4) . ?
Si10 O22 1.606(3) . ?
Si10 O17 1.626(3) . ?
Si10 O16 1.648(3) . ?
Si10 C86 1.828(4) . ?
Si10 C86A 1.903(5) . ?
O23 H23O 0.9601 . ?
C62 C63 1.388(6) . ?
C62 C67 1.397(6) . ?
C63 C64 1.394(5) . ?
C63 H63 0.9500 . ?
C64 C65 1.371(7) . ?
C64 H64 0.9500 . ?
C65 C66 1.392(8) . ?
C65 H65 0.9500 . ?
C66 C67 1.398(6) . ?
C66 H66 0.9500 . ?
C67 H67 0.9500 . ?
C68 C73 1.390(5) . ?
C68 C69 1.403(5) . ?
C69 C70 1.388(6) . ?
C69 H69 0.9500 . ?
C70 C71 1.387(6) . ?
C70 H70 0.9500 . ?
C71 C72 1.383(6) . ?
C71 H71 0.9500 . ?
C72 C73 1.387(6) . ?
C72 H72 0.9500 . ?
C73 H73 0.9500 . ?
C74 C79 1.393(5) . ?
C74 C75 1.398(5) . ?
C75 C76 1.393(5) . ?
C75 H75 0.9500 . ?
C76 C77 1.388(6) . ?
C76 H76 0.9500 . ?
C77 C78 1.380(7) . ?
C77 H77 0.9500 . ?
C78 C79 1.397(6) . ?
C78 H78 0.9500 . ?
C79 H79 0.9500 . ?
C80 C81 1.387(5) . ?
C80 C85 1.392(6) . ?
C81 C82 1.388(6) . ?
C81 H81 0.9500 . ?
C82 C83 1.387(8) . ?
C82 H82 0.9500 . ?
C83 C84 1.380(7) . ?
C83 H83 0.9500 . ?
C84 C85 1.388(6) . ?
C84 H84 0.9500 . ?
C85 H85 0.9500 . ?
C86 C91 1.395(3) . ?
C86 C87 1.397(3) . ?
C87 C88 1.396(3) . ?
C87 H87A 0.9500 . ?
C88 C89 1.394(3) . ?
C88 H88A 0.9500 . ?
C89 C90 1.398(3) . ?
C89 H89A 0.9500 . ?
C90 C91 1.396(3) . ?
C90 H90A 0.9500 . ?
C91 H91A 0.9500 . ?
C86A C87A 1.394(3) . ?
C86A C91A 1.397(3) . ?
C87A C88A 1.395(3) . ?
C87A H87B 0.9500 . ?
C88A C89A 1.396(3) . ?
C88A H88B 0.9500 . ?
C89A C90A 1.396(3) . ?
C89A H89B 0.9500 . ?
C90A C91A 1.394(3) . ?
C90A H90B 0.9500 . ?
C91A H91B 0.9500 . ?
N8 N9 1.343(5) . ?
N8 C94 1.358(5) . ?
N9 C92 1.354(5) . ?
N10 C99 1.338(5) . ?
N10 C95 1.347(5) . ?
C92 C93 1.402(7) . ?
C92 C100 1.485(6) . ?
C93 C94 1.386(6) . ?
C93 H93 0.9500 . ?
C94 C95 1.449(6) . ?
C95 C96 1.383(6) . ?
C96 C97 1.378(7) . ?
C96 H96 0.9500 . ?
C97 C98 1.387(7) . ?
C97 H97 0.9500 . ?
C98 C99 1.376(6) . ?
C98 H98 0.9500 . ?
C99 H99 0.9500 . ?
C100 C101 1.373(8) . ?
C100 C105 1.394(7) . ?
C101 C102 1.396(7) . ?
C101 H101 0.9500 . ?
C102 C103 1.380(9) . ?
C102 H102 0.9500 . ?
C103 C104 1.342(10) . ?
C103 H103 0.9500 . ?
C104 C105 1.408(8) . ?
C104 H104 0.9500 . ?
C105 H105 0.9500 . ?
N11 C108 1.340(4) . ?
N11 N12 1.350(4) . ?
N12 C106 1.362(5) . ?
N13 C113 1.325(5) . ?
N13 C109 1.350(5) . ?
C106 C107 1.399(6) . ?
C106 C11A 1.434(6) . ?
C106 C114 1.538(7) . ?
C107 C108 1.376(6) . ?
C107 H107 0.9500 . ?
C108 C109 1.441(6) . ?
C109 C110 1.385(5) . ?
C110 C111 1.360(7) . ?
C110 H110 0.9500 . ?
C111 C112 1.374(7) . ?
C111 H111 0.9500 . ?
C112 C113 1.388(6) . ?
C112 H112 0.9500 . ?
C113 H113 0.9500 . ?
C114 C115 1.395(3) . ?
C114 C119 1.396(3) . ?
C115 C116 1.396(3) . ?
C115 H11A 0.9500 . ?
C116 C117 1.395(3) . ?
C116 H11G 0.9500 . ?
C117 C118 1.396(3) . ?
C117 H11H 0.9500 . ?
C118 C119 1.395(3) . ?
C118 H11I 0.9500 . ?
C119 H11J 0.9500 . ?
C11A C11B 1.395(3) . ?
C11A C11F 1.397(3) . ?
C11B C11C 1.396(3) . ?
C11B H11B 0.9500 . ?
C11C C11D 1.395(3) . ?
C11C H11C 0.9500 . ?
C11D C11E 1.395(3) . ?
C11D H11D 0.9500 . ?
C11E C11F 1.394(3) . ?
C11E H11E 0.9500 . ?
C11F H11F 0.9500 . ?
O24 C120 1.246(5) . ?
N14 C120 1.328(6) . ?
N14 C121 1.446(7) . ?
N14 C122 1.463(7) . ?
C120 H120 0.9500 . ?
C121 H12A 0.9800 . ?
C121 H12B 0.9800 . ?
C121 H12C 0.9800 . ?
C122 H12D 0.9800 . ?
C122 H12E 0.9800 . ?
C122 H12F 0.9800 . ?
O25 C123 1.233(3) . ?
N15 C123 1.334(2) . ?
N15 C125 1.454(3) . ?
N15 C124 1.455(3) . ?
C123 H123 0.9500 . ?
C124 H12G 0.9800 . ?
C124 H12H 0.9800 . ?
C124 H12I 0.9800 . ?
C125 H12J 0.9800 . ?
C125 H12K 0.9800 . ?
C125 H12L 0.9800 . ?
O26 C126 1.235(3) . ?
N16 C126 1.332(3) . ?
N16 C128 1.452(3) . ?
N16 C127 1.458(3) . ?
C126 H126 0.9500 . ?
C127 H12M 0.9800 . ?
C127 H12N 0.9800 . ?
C127 H12O 0.9800 . ?
C128 H12P 0.9800 . ?
C128 H12Q 0.9800 . ?
C128 H12R 0.9800 . ?

loop_
_geom_hbond_atom_site_label_D
_geom_hbond_atom_site_label_H
_geom_hbond_atom_site_label_A
_geom_hbond_distance_DH
_geom_hbond_distance_HA
_geom_hbond_distance_DA
_geom_hbond_angle_DHA
_geom_hbond_site_symmetry_A
O11 H11O O2 0.93 2.18 3.056(3) 157 .
O23 H23O O14 0.96 2.56 3.432(3) 152 .

loop_
_geom_torsion_atom_site_label_1
_geom_torsion_atom_site_label_2
_geom_torsion_atom_site_label_3
_geom_torsion_atom_site_label_4
_geom_torsion
_geom_torsion_site_symmetry_1
_geom_torsion_site_symmetry_2
_geom_torsion_site_symmetry_3
_geom_torsion_site_symmetry_4
_geom_torsion_publ_flag
O7 Si2 O1 Si1 11.5(3) . . . . ?
O2 Si2 O1 Si1 131.2(2) . . . . ?
C7 Si2 O1 Si1 -114.1(2) . . . . ?
O6 Si1 O1 Si2 -11.7(3) . . . . ?
O5 Si1 O1 Si2 -132.8(2) . . . . ?
C1 Si1 O1 Si2 116.4(2) . . . . ?
O8 Si3 O2 Si2 -53.4(3) . . . . ?
O3 Si3 O2 Si2 66.8(2) . . . . ?
C13 Si3 O2 Si2 -171.3(2) . . . . ?
O7 Si2 O2 Si3 48.7(3) . . . . ?
O1 Si2 O2 Si3 -72.6(2) . . . . ?
C7 Si2 O2 Si3 171.8(2) . . . . ?
O8 Si3 O3 Si4 21.7(2) . . . . ?
O2 Si3 O3 Si4 -101.02(19) . . . . ?
C13 Si3 O3 Si4 143.46(19) . . . . ?
O9 Si4 O3 Si3 21.0(2) . . . . ?
O4 Si4 O3 Si3 139.15(18) . . . . ?
C19 Si4 O3 Si3 -104.3(2) . . . . ?
O9 Si4 O4 Si5 2.6(2) . . . . ?
O3 Si4 O4 Si5 -116.40(19) . . . . ?
C19 Si4 O4 Si5 128.13(19) . . . . ?
O10 Si5 O4 Si4 -38.9(2) . . . . ?
O5 Si5 O4 Si4 80.9(2) . . . . ?
C25 Si5 O4 Si4 -162.4(2) . . . . ?
O10 Si5 O5 Si1 34.3(3) . . . . ?
O4 Si5 O5 Si1 -85.6(3) . . . . ?
C25 Si5 O5 Si1 160.3(2) . . . . ?
O6 Si1 O5 Si5 -23.5(3) . . . . ?
O1 Si1 O5 Si5 94.5(3) . . . . ?
C1 Si1 O5 Si5 -151.9(2) . . . . ?
O5 Si1 O6 Cu1 147.52(16) . . . . ?
O1 Si1 O6 Cu1 29.9(2) . . . . ?
C1 Si1 O6 Cu1 -92.0(2) . . . . ?
O5 Si1 O6 Cu4 -72.21(19) . . . 2_667 ?
O1 Si1 O6 Cu4 170.18(15) . . . 2_667 ?
C1 Si1 O6 Cu4 48.3(2) . . . 2_667 ?
O1 Si2 O7 Cu2 179.36(16) . . . . ?
O2 Si2 O7 Cu2 59.3(2) . . . . ?
C7 Si2 O7 Cu2 -58.8(2) . . . . ?
O1 Si2 O7 Cu1 -27.4(2) . . . . ?
O2 Si2 O7 Cu1 -147.54(15) . . . . ?
C7 Si2 O7 Cu1 94.38(19) . . . . ?
O2 Si3 O8 Cu4 -66.35(18) . . . . ?
O3 Si3 O8 Cu4 172.93(13) . . . . ?
C13 Si3 O8 Cu4 48.3(2) . . . . ?
O2 Si3 O8 Cu1 70.61(18) . . . 2_667 ?
O3 Si3 O8 Cu1 -50.12(18) . . . 2_667 ?
C13 Si3 O8 Cu1 -174.76(16) . . . 2_667 ?
O4 Si4 O9 Cu2 15.2(2) . . . 2_667 ?
O3 Si4 O9 Cu2 135.86(18) . . . 2_667 ?
C19 Si4 O9 Cu2 -105.1(2) . . . 2_667 ?
O4 Si4 O9 Cu1 -165.56(15) . . . 2_667 ?
O3 Si4 O9 Cu1 -44.94(19) . . . 2_667 ?
C19 Si4 O9 Cu1 74.1(2) . . . 2_667 ?
O5 Si5 O10 Cu2 -57.91(17) . . . 2_667 ?
O4 Si5 O10 Cu2 60.03(17) . . . 2_667 ?
C25 Si5 O10 Cu2 178.66(16) . . . 2_667 ?
O5 Si5 O10 Cu3 91.3(2) . . . 2_667 ?
O4 Si5 O10 Cu3 -150.74(18) . . . 2_667 ?
C25 Si5 O10 Cu3 -32.1(3) . . . 2_667 ?
O6 Si1 C1 C6 -139.8(3) . . . . ?
O5 Si1 C1 C6 -14.8(4) . . . . ?
O1 Si1 C1 C6 98.4(4) . . . . ?
O6 Si1 C1 C2 46.1(4) . . . . ?
O5 Si1 C1 C2 171.0(3) . . . . ?
O1 Si1 C1 C2 -75.8(4) . . . . ?
C6 C1 C2 C3 0.6(7) . . . . ?
Si1 C1 C2 C3 174.9(4) . . . . ?
C1 C2 C3 C4 -1.7(8) . . . . ?
C2 C3 C4 C5 1.1(8) . . . . ?
C3 C4 C5 C6 0.6(8) . . . . ?
C2 C1 C6 C5 1.1(7) . . . . ?
Si1 C1 C6 C5 -173.4(4) . . . . ?
C4 C5 C6 C1 -1.7(8) . . . . ?
O7 Si2 C7 C12 -120.6(3) . . . . ?
O1 Si2 C7 C12 3.2(3) . . . . ?
O2 Si2 C7 C12 120.0(3) . . . . ?
O7 Si2 C7 C8 59.3(3) . . . . ?
O1 Si2 C7 C8 -176.9(3) . . . . ?
O2 Si2 C7 C8 -60.1(3) . . . . ?
C12 C7 C8 C9 -0.3(6) . . . . ?
Si2 C7 C8 C9 179.7(3) . . . . ?
C7 C8 C9 C10 0.2(7) . . . . ?
C8 C9 C10 C11 0.3(7) . . . . ?
C9 C10 C11 C12 -0.6(7) . . . . ?
C8 C7 C12 C11 0.0(6) . . . . ?
Si2 C7 C12 C11 179.9(3) . . . . ?
C10 C11 C12 C7 0.5(6) . . . . ?
O8 Si3 C13 C18 -126.5(3) . . . . ?
O2 Si3 C13 C18 -6.3(3) . . . . ?
O3 Si3 C13 C18 112.3(3) . . . . ?
O8 Si3 C13 C14 47.4(3) . . . . ?
O2 Si3 C13 C14 167.5(3) . . . . ?
O3 Si3 C13 C14 -73.8(3) . . . . ?
C18 C13 C14 C15 1.2(5) . . . . ?
Si3 C13 C14 C15 -172.8(3) . . . . ?
C13 C14 C15 C16 -0.1(6) . . . . ?
C14 C15 C16 C17 -0.8(7) . . . . ?
C15 C16 C17 C18 0.5(7) . . . . ?
C16 C17 C18 C13 0.7(7) . . . . ?
C14 C13 C18 C17 -1.5(6) . . . . ?
Si3 C13 C18 C17 172.7(3) . . . . ?
O9 Si4 C19 C24 -106.3(3) . . . . ?
O4 Si4 C19 C24 133.5(3) . . . . ?
O3 Si4 C19 C24 14.5(3) . . . . ?
O9 Si4 C19 C20 75.5(3) . . . . ?
O4 Si4 C19 C20 -44.7(3) . . . . ?
O3 Si4 C19 C20 -163.8(3) . . . . ?
C24 C19 C20 C21 -0.1(5) . . . . ?
Si4 C19 C20 C21 178.2(3) . . . . ?
C19 C20 C21 C22 0.8(6) . . . . ?
C20 C21 C22 C23 -0.7(6) . . . . ?
C21 C22 C23 C24 0.0(6) . . . . ?
C22 C23 C24 C19 0.7(6) . . . . ?
C20 C19 C24 C23 -0.6(5) . . . . ?
Si4 C19 C24 C23 -179.0(3) . . . . ?
O10 Si5 C25 C26 125.5(6) . . . . ?
O5 Si5 C25 C26 1.7(6) . . . . ?
O4 Si5 C25 C26 -113.3(6) . . . . ?
O10 Si5 C25 C30 -57.4(5) . . . . ?
O5 Si5 C25 C30 178.8(4) . . . . ?
O4 Si5 C25 C30 63.8(5) . . . . ?
C30 C25 C26 C27 -2.4(13) . . . . ?
Si5 C25 C26 C27 174.7(8) . . . . ?
C25 C26 C27 C28 -0.5(17) . . . . ?
C26 C27 C28 C29 3.2(17) . . . . ?
C27 C28 C29 C30 -2.8(15) . . . . ?
C28 C29 C30 C25 -0.2(13) . . . . ?
C26 C25 C30 C29 2.7(11) . . . . ?
Si5 C25 C30 C29 -174.6(7) . . . . ?
C33 N1 N2 C31 -0.5(5) . . . . ?
Cu3 N1 N2 C31 170.9(3) . . . . ?
N1 N2 C31 C32 1.3(5) . . . . ?
N1 N2 C31 C39 -177.2(4) . . . . ?
N2 C31 C32 C33 -1.6(5) . . . . ?
C39 C31 C32 C33 176.7(5) . . . . ?
N2 N1 C33 C32 -0.5(5) . . . . ?
Cu3 N1 C33 C32 -173.6(3) . . . . ?
N2 N1 C33 C34 176.5(4) . . . . ?
Cu3 N1 C33 C34 3.4(5) . . . . ?
C31 C32 C33 N1 1.3(5) . . . . ?
C31 C32 C33 C34 -174.9(5) . . . . ?
C38 N3 C34 C35 -0.4(7) . . . . ?
Cu3 N3 C34 C35 -174.7(4) . . . . ?
C38 N3 C34 C33 179.6(4) . . . . ?
Cu3 N3 C34 C33 5.4(5) . . . . ?
N1 C33 C34 N3 -5.9(6) . . . . ?
C32 C33 C34 N3 170.1(5) . . . . ?
N1 C33 C34 C35 174.2(4) . . . . ?
C32 C33 C34 C35 -9.8(9) . . . . ?
N3 C34 C35 C36 0.1(8) . . . . ?
C33 C34 C35 C36 180.0(5) . . . . ?
C34 C35 C36 C37 0.4(9) . . . . ?
C35 C36 C37 C38 -0.4(9) . . . . ?
C34 N3 C38 C37 0.4(7) . . . . ?
Cu3 N3 C38 C37 173.8(4) . . . . ?
C36 C37 C38 N3 0.0(9) . . . . ?
N2 C31 C39 C44 26.8(7) . . . . ?
C32 C31 C39 C44 -151.3(5) . . . . ?
N2 C31 C39 C40 -154.1(5) . . . . ?
C32 C31 C39 C40 27.8(8) . . . . ?
C44 C39 C40 C41 0.5(10) . . . . ?
C31 C39 C40 C41 -178.6(6) . . . . ?
C39 C40 C41 C42 -0.6(13) . . . . ?
C40 C41 C42 C43 0.6(14) . . . . ?
C41 C42 C43 C44 -0.6(12) . . . . ?
C42 C43 C44 C39 0.4(10) . . . . ?
C40 C39 C44 C43 -0.4(8) . . . . ?
C31 C39 C44 C43 178.7(5) . . . . ?
C47 N4 N5 C45 0.5(4) . . . . ?
Cu4 N4 N5 C45 -178.9(3) . . . . ?
C47 N4 N5 Cu3 173.3(3) . . . . ?
Cu4 N4 N5 Cu3 -6.1(4) . . . . ?
N4 N5 C45 C46 -0.9(5) . . . . ?
Cu3 N5 C45 C46 -171.5(3) . . . . ?
N4 N5 C45 C53 178.4(4) . . . . ?
Cu3 N5 C45 C53 7.8(7) . . . . ?
N5 C45 C46 C47 1.0(6) . . . . ?
C53 C45 C46 C47 -178.2(5) . . . . ?
N5 N4 C47 C46 0.1(5) . . . . ?
Cu4 N4 C47 C46 179.6(3) . . . . ?
N5 N4 C47 C48 180.0(3) . . . . ?
Cu4 N4 C47 C48 -0.5(5) . . . . ?
C45 C46 C47 N4 -0.6(6) . . . . ?
C45 C46 C47 C48 179.5(5) . . . . ?
C52 N6 C48 C49 1.4(6) . . . . ?
Cu4 N6 C48 C49 177.3(4) . . . . ?
C52 N6 C48 C47 -178.7(4) . . . . ?
Cu4 N6 C48 C47 -2.8(5) . . . . ?
N4 C47 C48 N6 2.2(6) . . . . ?
C46 C47 C48 N6 -177.9(5) . . . . ?
N4 C47 C48 C49 -177.9(5) . . . . ?
C46 C47 C48 C49 1.9(9) . . . . ?
N6 C48 C49 C50 -0.6(8) . . . . ?
C47 C48 C49 C50 179.6(5) . . . . ?
C48 C49 C50 C51 -0.7(9) . . . . ?
C49 C50 C51 C52 1.2(8) . . . . ?
C48 N6 C52 C51 -1.0(6) . . . . ?
Cu4 N6 C52 C51 -176.2(3) . . . . ?
C50 C51 C52 N6 -0.3(7) . . . . ?
N5 C45 C53 C58 2.3(8) . . . . ?
C46 C45 C53 C58 -178.6(6) . . . . ?
N5 C45 C53 C54 -172.0(7) . . . . ?
C46 C45 C53 C54 7.1(9) . . . . ?
C58 C53 C54 C55 3.2(14) . . . . ?
C45 C53 C54 C55 177.9(9) . . . . ?
C53 C54 C55 C56 -1.1(17) . . . . ?
C54 C55 C56 C57 -1.7(15) . . . . ?
C55 C56 C57 C58 2.4(11) . . . . ?
C54 C53 C58 C57 -2.6(10) . . . . ?
C45 C53 C58 C57 -176.8(5) . . . . ?
C56 C57 C58 C53 -0.3(10) . . . . ?
Cu1 O12 C59 N7 174.9(3) . . . . ?
C60 N7 C59 O12 -1.9(6) . . . . ?
C61 N7 C59 O12 178.8(4) . . . . ?
O19 Si7 O13 Si6 20.3(2) . . . . ?
O14 Si7 O13 Si6 -102.2(2) . . . . ?
C68 Si7 O13 Si6 141.2(2) . . . . ?
O18 Si6 O13 Si7 -23.0(2) . . . . ?
O17 Si6 O13 Si7 97.6(2) . . . . ?
C62 Si6 O13 Si7 -149.5(2) . . . . ?
O20 Si8 O14 Si7 25.1(3) . . . . ?
O15 Si8 O14 Si7 -95.5(3) . . . . ?
C74 Si8 O14 Si7 146.3(2) . . . . ?
O19 Si7 O14 Si8 -9.3(3) . . . . ?
O13 Si7 O14 Si8 111.4(2) . . . . ?
C68 Si7 O14 Si8 -127.3(2) . . . . ?
O20 Si8 O15 Si9 -34.9(2) . . . . ?
O14 Si8 O15 Si9 86.2(2) . . . . ?
C74 Si8 O15 Si9 -153.7(2) . . . . ?
O21 Si9 O15 Si8 -10.0(2) . . . . ?
O16 Si9 O15 Si8 -127.4(2) . . . . ?
C80 Si9 O15 Si8 114.8(2) . . . . ?
O21 Si9 O16 Si10 -1.0(2) . . . . ?
O15 Si9 O16 Si10 116.2(2) . . . . ?
C80 Si9 O16 Si10 -126.0(2) . . . . ?
O22 Si10 O16 Si9 45.4(2) . . . . ?
O17 Si10 O16 Si9 -73.9(2) . . . . ?
C86 Si10 O16 Si9 175.2(2) . . . . ?
C86A Si10 O16 Si9 171.2(3) . . . . ?
O22 Si10 O17 Si6 -11.1(3) . . . . ?
O16 Si10 O17 Si6 107.7(3) . . . . ?
C86 Si10 O17 Si6 -143.3(3) . . . . ?
C86A Si10 O17 Si6 -139.6(2) . . . . ?
O18 Si6 O17 Si10 -2.4(3) . . . . ?
O13 Si6 O17 Si10 -123.5(3) . . . . ?
C62 Si6 O17 Si10 122.6(3) . . . . ?
O17 Si6 O18 Cu5 -136.20(15) . . . . ?
O13 Si6 O18 Cu5 -17.03(19) . . . . ?
C62 Si6 O18 Cu5 104.71(19) . . . . ?
O17 Si6 O18 Cu8 86.15(19) . . . 2_566 ?
O13 Si6 O18 Cu8 -154.68(16) . . . 2_566 ?
C62 Si6 O18 Cu8 -32.9(2) . . . 2_566 ?
O13 Si7 O19 Cu6 153.16(14) . . . . ?
O14 Si7 O19 Cu6 -87.14(18) . . . . ?
C68 Si7 O19 Cu6 29.4(2) . . . . ?
O13 Si7 O19 Cu5 21.61(19) . . . . ?
O14 Si7 O19 Cu5 141.31(15) . . . . ?
C68 Si7 O19 Cu5 -102.20(18) . . . . ?
O14 Si8 O20 Cu8 77.04(18) . . . . ?
O15 Si8 O20 Cu8 -161.72(15) . . . . ?
C74 Si8 O20 Cu8 -44.6(2) . . . . ?
O14 Si8 O20 Cu5 -67.44(18) . . . 2_566 ?
O15 Si8 O20 Cu5 53.80(18) . . . 2_566 ?
C74 Si8 O20 Cu5 170.92(15) . . . 2_566 ?
O16 Si9 O21 Cu6 -27.5(2) . . . 2_566 ?
O15 Si9 O21 Cu6 -145.49(17) . . . 2_566 ?
C80 Si9 O21 Cu6 93.7(2) . . . 2_566 ?
O16 Si9 O21 Cu5 162.70(16) . . . 2_566 ?
O15 Si9 O21 Cu5 44.7(2) . . . 2_566 ?
C80 Si9 O21 Cu5 -76.1(2) . . . 2_566 ?
O17 Si10 O22 Cu7 -108.3(2) . . . 2_566 ?
O16 Si10 O22 Cu7 134.0(2) . . . 2_566 ?
C86 Si10 O22 Cu7 15.1(3) . . . 2_566 ?
C86A Si10 O22 Cu7 15.3(3) . . . 2_566 ?
O17 Si10 O22 Cu6 53.92(18) . . . 2_566 ?
O16 Si10 O22 Cu6 -63.83(17) . . . 2_566 ?
C86 Si10 O22 Cu6 177.3(2) . . . 2_566 ?
C86A Si10 O22 Cu6 177.5(2) . . . 2_566 ?
O18 Si6 C62 C63 67.6(3) . . . . ?
O17 Si6 C62 C63 -54.1(3) . . . . ?
O13 Si6 C62 C63 -168.6(3) . . . . ?
O18 Si6 C62 C67 -117.3(3) . . . . ?
O17 Si6 C62 C67 121.0(3) . . . . ?
O13 Si6 C62 C67 6.5(4) . . . . ?
C67 C62 C63 C64 3.7(6) . . . . ?
Si6 C62 C63 C64 179.0(3) . . . . ?
C62 C63 C64 C65 -2.9(6) . . . . ?
C63 C64 C65 C66 -0.1(8) . . . . ?
C64 C65 C66 C67 2.1(8) . . . . ?
C63 C62 C67 C66 -1.6(6) . . . . ?
Si6 C62 C67 C66 -176.8(4) . . . . ?
C65 C66 C67 C62 -1.2(8) . . . . ?
O19 Si7 C68 C73 -138.5(3) . . . . ?
O13 Si7 C68 C73 100.0(3) . . . . ?
O14 Si7 C68 C73 -17.8(3) . . . . ?
O19 Si7 C68 C69 34.8(3) . . . . ?
O13 Si7 C68 C69 -86.7(3) . . . . ?
O14 Si7 C68 C69 155.5(3) . . . . ?
C73 C68 C69 C70 -1.3(6) . . . . ?
Si7 C68 C69 C70 -174.9(3) . . . . ?
C68 C69 C70 C71 -1.4(7) . . . . ?
C69 C70 C71 C72 2.5(7) . . . . ?
C70 C71 C72 C73 -1.0(7) . . . . ?
C71 C72 C73 C68 -1.7(6) . . . . ?
C69 C68 C73 C72 2.8(6) . . . . ?
Si7 C68 C73 C72 176.2(3) . . . . ?
O20 Si8 C74 C79 -120.5(3) . . . . ?
O14 Si8 C74 C79 118.0(3) . . . . ?
O15 Si8 C74 C79 -2.0(3) . . . . ?
O20 Si8 C74 C75 52.0(3) . . . . ?
O14 Si8 C74 C75 -69.5(3) . . . . ?
O15 Si8 C74 C75 170.5(3) . . . . ?
C79 C74 C75 C76 2.4(6) . . . . ?
Si8 C74 C75 C76 -170.4(3) . . . . ?
C74 C75 C76 C77 -1.6(6) . . . . ?
C75 C76 C77 C78 -0.6(7) . . . . ?
C76 C77 C78 C79 1.8(7) . . . . ?
C75 C74 C79 C78 -1.2(6) . . . . ?
Si8 C74 C79 C78 171.6(4) . . . . ?
C77 C78 C79 C74 -0.9(7) . . . . ?
O21 Si9 C80 C81 103.6(3) . . . . ?
O16 Si9 C80 C81 -135.4(3) . . . . ?
O15 Si9 C80 C81 -17.0(4) . . . . ?
O21 Si9 C80 C85 -76.1(4) . . . . ?
O16 Si9 C80 C85 44.9(4) . . . . ?
O15 Si9 C80 C85 163.3(3) . . . . ?
C85 C80 C81 C82 1.7(7) . . . . ?
Si9 C80 C81 C82 -178.0(4) . . . . ?
C80 C81 C82 C83 -1.0(8) . . . . ?
C81 C82 C83 C84 -0.7(9) . . . . ?
C82 C83 C84 C85 1.6(10) . . . . ?
C83 C84 C85 C80 -0.8(9) . . . . ?
C81 C80 C85 C84 -0.8(7) . . . . ?
Si9 C80 C85 C84 178.9(4) . . . . ?
O22 Si10 C86 C91 -91.9(2) . . . . ?
O17 Si10 C86 C91 33.6(2) . . . . ?
O16 Si10 C86 C91 146.1(2) . . . . ?
O22 Si10 C86 C87 88.1(2) . . . . ?
O17 Si10 C86 C87 -146.4(2) . . . . ?
O16 Si10 C86 C87 -34.0(2) . . . . ?
C94 N8 N9 C92 -0.4(5) . . . . ?
Cu7 N8 N9 C92 -173.5(3) . . . . ?
N8 N9 C92 C93 -0.4(5) . . . . ?
N8 N9 C92 C100 177.7(4) . . . . ?
N9 C92 C93 C94 1.0(5) . . . . ?
C100 C92 C93 C94 -176.9(5) . . . . ?
N9 N8 C94 C93 1.0(5) . . . . ?
Cu7 N8 C94 C93 175.5(3) . . . . ?
N9 N8 C94 C95 -179.2(4) . . . . ?
Cu7 N8 C94 C95 -4.7(5) . . . . ?
C92 C93 C94 N8 -1.2(5) . . . . ?
C92 C93 C94 C95 179.1(5) . . . . ?
C99 N10 C95 C96 0.8(6) . . . . ?
Cu7 N10 C95 C96 172.1(4) . . . . ?
C99 N10 C95 C94 -178.4(4) . . . . ?
Cu7 N10 C95 C94 -7.0(4) . . . . ?
N8 C94 C95 N10 7.8(5) . . . . ?
C93 C94 C95 N10 -172.5(5) . . . . ?
N8 C94 C95 C96 -171.3(4) . . . . ?
C93 C94 C95 C96 8.4(9) . . . . ?
N10 C95 C96 C97 -1.6(7) . . . . ?
C94 C95 C96 C97 177.4(5) . . . . ?
C95 C96 C97 C98 1.3(8) . . . . ?
C96 C97 C98 C99 -0.2(7) . . . . ?
C95 N10 C99 C98 0.4(6) . . . . ?
Cu7 N10 C99 C98 -169.8(3) . . . . ?
C97 C98 C99 N10 -0.6(6) . . . . ?
N9 C92 C100 C101 -16.8(7) . . . . ?
C93 C92 C100 C101 161.0(5) . . . . ?
N9 C92 C100 C105 163.1(5) . . . . ?
C93 C92 C100 C105 -19.2(8) . . . . ?
C105 C100 C101 C102 0.6(9) . . . . ?
C92 C100 C101 C102 -179.6(6) . . . . ?
C100 C101 C102 C103 -1.3(11) . . . . ?
C101 C102 C103 C104 2.2(12) . . . . ?
C102 C103 C104 C105 -2.4(12) . . . . ?
C101 C100 C105 C104 -0.6(9) . . . . ?
C92 C100 C105 C104 179.5(5) . . . . ?
C103 C104 C105 C100 1.6(11) . . . . ?
C108 N11 N12 C106 -0.6(4) . . . . ?
Cu8 N11 N12 C106 -179.5(3) . . . . ?
C108 N11 N12 Cu7 -168.1(2) . . . . ?
Cu8 N11 N12 Cu7 13.0(4) . . . . ?
N11 N12 C106 C107 1.2(5) . . . . ?
Cu7 N12 C106 C107 165.2(3) . . . . ?
N11 N12 C106 C11A -172.5(4) . . . . ?
Cu7 N12 C106 C11A -8.6(7) . . . . ?
N11 N12 C106 C114 168.5(2) . . . . ?
Cu7 N12 C106 C114 -27.5(5) . . . . ?
N12 C106 C107 C108 -1.4(5) . . . . ?
C11A C106 C107 C108 173.1(3) . . . . ?
C114 C106 C107 C108 -166.1(3) . . . . ?
N12 N11 C108 C107 -0.3(4) . . . . ?
Cu8 N11 C108 C107 178.8(2) . . . . ?
N12 N11 C108 C109 -178.5(3) . . . . ?
Cu8 N11 C108 C109 0.6(4) . . . . ?
C106 C107 C108 N11 1.0(4) . . . . ?
C106 C107 C108 C109 178.7(4) . . . . ?
C113 N13 C109 C110 5.7(6) . . . . ?
Cu8 N13 C109 C110 -174.3(3) . . . . ?
C113 N13 C109 C108 -174.0(4) . . . . ?
Cu8 N13 C109 C108 6.0(4) . . . . ?
N11 C108 C109 N13 -4.4(5) . . . . ?
C107 C108 C109 N13 177.9(4) . . . . ?
N11 C108 C109 C110 175.9(4) . . . . ?
C107 C108 C109 C110 -1.8(7) . . . . ?
N13 C109 C110 C111 -4.0(7) . . . . ?
C108 C109 C110 C111 175.6(4) . . . . ?
C109 C110 C111 C112 0.0(7) . . . . ?
C110 C111 C112 C113 2.2(8) . . . . ?
C109 N13 C113 C112 -3.4(7) . . . . ?
Cu8 N13 C113 C112 176.6(4) . . . . ?
C111 C112 C113 N13 -0.5(8) . . . . ?
N12 C106 C114 C115 -4.2(4) . . . . ?
C107 C106 C114 C115 159.6(5) . . . . ?
C11A C106 C114 C115 -138.6(8) . . . . ?
N12 C106 C114 C119 175.8(4) . . . . ?
C107 C106 C114 C119 -20.4(5) . . . . ?
N12 C106 C11A C11B -29.2(5) . . . . ?
C107 C106 C11A C11B 157.6(5) . . . . ?
C114 C106 C11A C11B 27.0(8) . . . . ?
N12 C106 C11A C11F 150.7(5) . . . . ?
C107 C106 C11A C11F -22.5(5) . . . . ?
C114 C106 C11A C11F -153.1(8) . . . . ?
Cu5 O24 C120 N14 -175.0(3) . . . . ?
C121 N14 C120 O24 -3.6(8) . . . . ?
C122 N14 C120 O24 179.6(5) . . . . ?

loop_
_platon_squeeze_void_nr
_platon_squeeze_void_average_x
_platon_squeeze_void_average_y
_platon_squeeze_void_average_z
_platon_squeeze_void_volume
_platon_squeeze_void_count_electrons
_platon_squeeze_void_content
1 0.005 0.026 0.582 16 1 ' '
2 -0.006 0.974 0.418 15 1 ' '
3 0.193 0.040 1.000 30 5 ' '
4 0.125 0.094 0.250 6 0 ' '
5 0.358 0.820 0.519 175 45 ' '
6 0.642 0.180 0.481 175 45 ' '
7 0.807 0.960 1.000 30 5 ' '
8 0.875 0.906 0.750 6 0 ' '
